data_1567202
loop_
_publ_author_name
'Keener, Megan'
'Fadaei-Tirani, Farzaneh'
'Scopelliti, Rosario'
'Zivkovic, Ivica'
'Mazzanti, Marinella'

_publ_section_title
;
 Nitrogen activation and cleavage by a multimetallic uranium complex.
;
_journal_issue 27
_journal_name_full 'Chemical science'
_journal_page_first 8025
_journal_page_last 8035
_journal_paper_doi 10.1039/d2sc02997a
_journal_volume 13
_journal_year 2022
_chemical_formula_moiety 'C60 H144 K3 N5 O16 Si8 U2, C7 H8'
_chemical_formula_sum 'C67 H152 K3 N5 O16 Si8 U2'
_chemical_formula_weight 2102.01
_space_group_crystal_system monoclinic
_space_group_IT_number 14
_space_group_name_Hall '-P 2yn'
_space_group_name_H-M_alt 'P 1 21/n 1'
_atom_sites_solution_hydrogens geom
_atom_sites_solution_primary dual
_atom_sites_solution_secondary difmap
_audit_creation_date 2022-03-24
_audit_creation_method
;
Olex2 1.5
(compiled 2021.12.09 svn.r5202d8cf for OlexSys, GUI svn.r6439)
;
_audit_update_record
;
2022-05-24 deposited with the CCDC.	2022-06-22 downloaded from the CCDC.
;
_cell_angle_alpha 90
_cell_angle_beta 99.7630(10)
_cell_angle_gamma 90
_cell_formula_units_Z 4
_cell_length_a 17.5895(2)
_cell_length_b 26.3839(4)
_cell_length_c 21.3250(3)
_cell_measurement_reflns_used 24436
_cell_measurement_temperature 140.00(10)
_cell_measurement_theta_max 72.3950
_cell_measurement_theta_min 3.9500
_cell_volume 9753.2(2)
_computing_cell_refinement 'CrysAlisPro 1.171.41.121a (Rigaku OD, 2021)'
_computing_data_collection 'CrysAlisPro 1.171.41.121a (Rigaku OD, 2021)'
_computing_data_reduction 'CrysAlisPro 1.171.41.121a (Rigaku OD, 2021)'
_computing_molecular_graphics 'Olex2 1.5 (Dolomanov et al., 2009)'
_computing_publication_material 'Olex2 1.5 (Dolomanov et al., 2009)'
_computing_structure_refinement 'SHELXL 2018/3 (Sheldrick, 2015)'
_computing_structure_solution 'SHELXT (Sheldrick, 2015)'
_diffrn_ambient_environment N~2~
_diffrn_ambient_temperature 140.00(10)
_diffrn_detector 'CCD plate'
_diffrn_detector_area_resol_mean 5.2817
_diffrn_detector_type AtlasS2
_diffrn_measured_fraction_theta_full 1.000
_diffrn_measured_fraction_theta_max 0.986
_diffrn_measurement_details
;
List of Runs (angles in degrees, time in seconds):

  # Type    Start    End  Width  t~exp~   \w     \q     \k     \f   Frames
#--------------------------------------------------------------------------
  1  \w    -81.00 -46.00   1.00    7.00    --  -40.91 100.00  55.00   35
  2  \w    -40.00 -14.00   1.00    7.00    --  -40.91 100.00  55.00   26
  3  \w    104.00 167.00   1.00   28.00    --  105.15 100.00  55.00   63
  4  \w     60.00 107.00   1.00   28.00    --  105.15-100.00 -50.00   47
  5  \w   -110.00 -83.00   1.00    7.00    --  -40.91 -57.00-120.00   27
  6  \w    -65.00 -13.00   1.00    7.00    --  -40.91 -57.00-120.00   52
  7  \w   -113.00 -43.00   1.00    7.00    --  -40.91 -57.00 120.00   70
  8  \w    -60.00  33.00   1.00    7.00    --  -40.91  38.00 -90.00   93
  9  \w    -81.00 -24.00   1.00    7.00    --  -40.91 125.00 150.00   57
 10  \w    -32.00  64.00   1.00    7.00    --   40.91 -38.00 -30.00   96
 11  \w     29.00  59.00   1.00    7.00    --   40.91-100.00 -50.00   30
 12  \w     30.00  73.00   1.00    7.00    --   40.91-125.00-180.00   43
 13  \w     66.00 109.00   1.00   28.00    --  105.15-111.00-120.00   43
 14  \w     68.00 109.00   1.00   28.00    --  105.15-111.00 150.00   41
 15  \w    106.00 169.00   1.00   28.00    --  105.15 111.00   0.00   63
 16  \w     80.00 107.00   1.00   28.00    --  105.15  45.00 150.00   27
 17  \w     86.00 178.00   1.00   28.00    --  105.15  45.00 120.00   92
 18  \w    142.00 174.00   1.00   28.00    --  105.15 111.00  30.00   32
 19  \w     33.00 130.00   1.00   28.00    --  105.15 -45.00 -30.00   97
 20  \w    104.00 175.00   1.00   28.00    --  105.15 111.00 -60.00   71
 21  \w    126.00 161.00   1.00   28.00    --  105.15 111.00  90.00   35
 22  \w     38.00 106.00   1.00   28.00    --  105.15 -94.00   0.00   68
 23  \w     67.00  97.00   1.00   28.00    --  105.15-111.00  90.00   30
 24  \w    109.00 165.00   1.00   28.00    --  105.15  77.00  30.00   56
 25  \w    147.00 174.00   1.00   28.00    --  105.15  45.00 150.00   27
 26  \w     83.00 173.00   1.00   28.00    --  105.15  45.00-180.00   90
 27  \w     33.00  72.00   1.00   28.00    --  105.15 -61.00  90.00   39
;
_diffrn_measurement_device 'four-circle diffractometer'
_diffrn_measurement_device_type 'SuperNova, Dual, Cu at home/near, AtlasS2'
_diffrn_measurement_method '\w scans'
_diffrn_orient_matrix_type 'CrysAlisPro convention (1999,Acta A55,543-557)'
_diffrn_orient_matrix_UB_11 0.0271742000
_diffrn_orient_matrix_UB_12 0.0553865000
_diffrn_orient_matrix_UB_13 -0.0025113000
_diffrn_orient_matrix_UB_21 0.0134954000
_diffrn_orient_matrix_UB_22 0.0024321000
_diffrn_orient_matrix_UB_23 0.0732124000
_diffrn_orient_matrix_UB_31 0.0834963000
_diffrn_orient_matrix_UB_32 -0.0184232000
_diffrn_orient_matrix_UB_33 0.0021669000
_diffrn_radiation_monochromator mirror
_diffrn_radiation_probe x-ray
_diffrn_radiation_type 'Cu K\a'
_diffrn_radiation_wavelength 1.54184
_diffrn_reflns_av_unetI/netI 0.0541
_diffrn_reflns_Laue_measured_fraction_full 1.000
_diffrn_reflns_Laue_measured_fraction_max 0.986
_diffrn_reflns_limit_h_max 21
_diffrn_reflns_limit_h_min -21
_diffrn_reflns_limit_k_max 32
_diffrn_reflns_limit_k_min -32
_diffrn_reflns_limit_l_max 26
_diffrn_reflns_limit_l_min -26
_diffrn_reflns_number 27008
_diffrn_reflns_point_group_measured_fraction_full 1.000
_diffrn_reflns_point_group_measured_fraction_max 0.986
_diffrn_reflns_theta_full 67.684
_diffrn_reflns_theta_max 72.829
_diffrn_reflns_theta_min 3.017
_diffrn_source 'micro-focus sealed X-ray tube'
_diffrn_source_type 'SuperNova (Cu) X-ray Source'
_exptl_absorpt_coefficient_mu 11.804
_exptl_absorpt_correction_T_max 0.664
_exptl_absorpt_correction_T_min 0.199
_exptl_absorpt_correction_type gaussian
_exptl_absorpt_process_details
;
CrysAlisPro 1.171.41.121a (Rigaku Oxford Diffraction, 2021)
Numerical absorption correction based on gaussian integration over
a multifaceted crystal model
Empirical absorption correction using spherical harmonics,
implemented in SCALE3 ABSPACK scaling algorithm.
;
_exptl_crystal_colour 'clear dark brown'
_exptl_crystal_density_diffrn 1.432
_exptl_crystal_description plate
_exptl_crystal_F_000 4280
_exptl_crystal_size_max 0.195
_exptl_crystal_size_mid 0.098
_exptl_crystal_size_min 0.084
_refine_diff_density_max 7.103
_refine_diff_density_min -5.766
_refine_diff_density_rms 0.230
_refine_ls_extinction_method none
_refine_ls_goodness_of_fit_ref 1.035
_refine_ls_hydrogen_treatment constr
_refine_ls_matrix_type full
_refine_ls_number_parameters 991
_refine_ls_number_reflns 27008
_refine_ls_number_restraints 1245
_refine_ls_restrained_S_all 1.036
_refine_ls_R_factor_all 0.1279
_refine_ls_R_factor_gt 0.1007
_refine_ls_shift/su_max 0.001
_refine_ls_shift/su_mean 0.000
_refine_ls_structure_factor_coef Fsqd
_refine_ls_weighting_details 'w=1/[\s^2^(Fo^2^)+(0.1397P)^2^+158.2848P] where P=(Fo^2^+2Fc^2^)/3'
_refine_ls_weighting_scheme calc
_refine_ls_wR_factor_gt 0.2701
_refine_ls_wR_factor_ref 0.2894
_reflns_Friedel_coverage 0.000
_reflns_number_gt 18989
_reflns_number_total 27008
_reflns_threshold_expression 'I > 2\s(I)'
_twin_special_details
;
Component 2 rotated by 179.9678\% 
around [0.71 -0.02 0.71] (reciprocal) or [0.81 -0.01 0.59] (direct)
;
_cod_data_source_file d2sc02997a2.cif
_cod_data_source_block mk-486
_cod_depositor_comments 'Adding full bibliography for 1567201--1567212.cif.'
_cod_database_code 1567202
_shelx_shelxl_version_number 2018/3
_chemical_oxdiff_formula 'C67 H142 N5 O16 Si8 K3 U2'
_shelx_space_group_comment
;
The symmetry employed for this shelxl refinement is uniquely defined
by the following loop, which should always be used as a source of
symmetry information in preference to the above space-group names.
They are only intended as comments.
;
_shelx_estimated_absorpt_t_max 0.437
_shelx_estimated_absorpt_t_min 0.207
_olex2_refinement_description
;
1. Twinned data refinement
 Scales: 0.8912(19)
 0.1088(19)
2. Fixed Uiso
 At 1.2 times of:
  All C(H) groups
 At 1.5 times of:
  All C(H,H,H) groups
3. Restrained distances
 C23-C21 = C22-C21 = C24-C21
 1.54 with sigma of 0.02
 O22-C21
 1.43 with sigma of 0.02
 C8-C5 \\sim C11-C5 \\sim C7-C5 \\sim C10-C5 \\sim C6-C5 \\sim C9-C5
 with sigma of 0.02
 C11-C10 \\sim C10-C9 \\sim C9-C11
 with sigma of 0.02
 C8-C7 \\sim C7-C6 \\sim C6-C8
 with sigma of 0.02
 C23-C24 \\sim C24-C22 \\sim C22-C23
 with sigma of 0.02
4. Uiso/Uaniso restraints and constraints
C5 \\sim C6 \\sim C7 \\sim C8 \\sim C9 \\sim C10 \\sim C11: within 2A with
sigma of 0.02 and sigma for terminal atoms of 0.04 within 2A
Uanis(C23) \\sim Ueq: with sigma of 0.01 and sigma for terminal atoms of 0.02
Uanis(K2) \\sim Ueq: with sigma of 0.01 and sigma for terminal atoms of 0.02
Uanis(K1) \\sim Ueq: with sigma of 0.005 and sigma for terminal atoms of 0.01
5. Rigid body (RIGU) restrains
 All non-hydrogen atoms
 with sigma for 1-2 distances of 0.001 and sigma for 1-3 distances of 0.001
6. Others
 Sof(C9)=Sof(H9A)=Sof(H9B)=Sof(H9C)=Sof(C10)=Sof(H10A)=Sof(H10B)=Sof(H10C)=
 Sof(C11)=Sof(H11A)=Sof(H11B)=Sof(H11C)=1-FVAR(1)
 Sof(C6)=Sof(H6A)=Sof(H6B)=Sof(H6C)=Sof(C7)=Sof(H7A)=Sof(H7B)=Sof(H7C)=Sof(C8)=
 Sof(H8A)=Sof(H8B)=Sof(H8C)=FVAR(1)
7.a Aromatic/amide H refined with riding coordinates:
 C94(H94), C95(H95), C96(H96), C97(H97), C98(H98)
7.b Idealised Me refined as rotating group:
 C2(H2A,H2B,H2C), C3(H3A,H3B,H3C), C4(H4A,H4B,H4C), C6(H6A,H6B,H6C), C7(H7A,
 H7B,H7C), C8(H8A,H8B,H8C), C9(H9A,H9B,H9C), C10(H10A,H10B,H10C), C11(H11A,H11B,
 H11C), C13(H13A,H13B,H13C), C14(H14A,H14B,H14C), C15(H15A,H15B,H15C), C22(H22A,
 H22B,H22C), C23(H23A,H23B,H23C), C24(H24A,H24B,H24C), C26(H26A,H26B,H26C),
 C27(H27A,H27B,H27C), C28(H28A,H28B,H28C), C30(H30A,H30B,H30C), C31(H31A,H31B,
 H31C), C32(H32A,H32B,H32C), C42(H42A,H42B,H42C), C43(H43A,H43B,H43C), C44(H44A,
 H44B,H44C), C46(H46A,H46B,H46C), C47(H47A,H47B,H47C), C48(H48A,H48B,H48C),
 C50(H50A,H50B,H50C), C51(H51A,H51B,H51C), C52(H52A,H52B,H52C), C62(H62A,H62B,
 H62C), C63(H63A,H63B,H63C), C64(H64A,H64B,H64C), C66(H66A,H66B,H66C), C67(H67A,
 H67B,H67C), C68(H68A,H68B,H68C), C70(H70A,H70B,H70C), C71(H71A,H71B,H71C),
 C72(H72A,H72B,H72C), C81(H81A,H81B,H81C), C82(H82A,H82B,H82C), C83(H83A,H83B,
 H83C), C84(H84A,H84B,H84C), C85(H85A,H85B,H85C), C86(H86A,H86B,H86C), C87(H87A,
 H87B,H87C), C88(H88A,H88B,H88C), C89(H89A,H89B,H89C), C90(H90A,H90B,H90C),
 C91(H91A,H91B,H91C), C92(H92A,H92B,H92C), C99(H99A,H99B,H99C)
;
_olex2_submission_special_instructions 'No special instructions were received'
_oxdiff_exptl_absorpt_empirical_details
;
Empirical correction (ABSPACK) includes:
- Absorption correction using spherical harmonics
- Frame scaling
- Detector area scaling
- B-factor correction
;
_oxdiff_exptl_absorpt_empirical_full_max 3.021
_oxdiff_exptl_absorpt_empirical_full_min 0.344
_oxdiff_twin_integration_method simultaneous
_oxdiff_twin_items 2

loop_
_space_group_symop_operation_xyz
'x, y, z'
'-x+1/2, y+1/2, -z+1/2'
'-x, -y, -z'
'x-1/2, -y-1/2, z-1/2'

loop_
_atom_site_label
_atom_site_type_symbol
_atom_site_fract_x
_atom_site_fract_y
_atom_site_fract_z
_atom_site_U_iso_or_equiv
_atom_site_adp_type
_atom_site_occupancy
_atom_site_site_symmetry_order
_atom_site_calc_flag
_atom_site_refinement_flags_posn
_atom_site_refinement_flags_adp
_atom_site_refinement_flags_occupancy
_atom_site_disorder_assembly
_atom_site_disorder_group
U1 U 0.30438(3) 0.31175(2) 0.68333(2) 0.04716(17) Uani 1 1 d . . . . .
U2 U 0.20192(3) 0.30444(2) 0.80692(3) 0.04851(17) Uani 1 1 d . . . . .
K1 K 0.4200(3) 0.3229(3) 0.8610(3) 0.1053(17) Uani 1 1 d . U . . .
K2 K 0.0952(3) 0.3661(3) 0.6308(3) 0.1094(19) Uani 1 1 d . U . . .
K3 K 0.2162(3) 0.43511(18) 0.8167(2) 0.0831(12) Uani 1 1 d . . . . .
Si1 Si 0.2242(3) 0.37426(17) 0.5256(2) 0.0481(9) Uani 1 1 d . . . . .
Si2 Si 0.4906(3) 0.38411(18) 0.7314(2) 0.0514(9) Uani 1 1 d . . . . .
Si3 Si 0.2891(3) 0.37406(18) 0.9605(2) 0.0569(10) Uani 1 1 d . . . . .
Si4 Si 0.0228(3) 0.38683(19) 0.7732(3) 0.0592(10) Uani 1 1 d . . . . .
Si5 Si 0.2637(4) 0.19550(19) 0.6055(2) 0.0637(12) Uani 1 1 d . . . . .
Si6 Si 0.4291(4) 0.2083(3) 0.6676(3) 0.0801(17) Uani 1 1 d . . . . .
Si7 Si 0.2430(4) 0.18542(19) 0.8820(3) 0.0668(13) Uani 1 1 d . . . . .
Si8 Si 0.0833(3) 0.1983(2) 0.8077(4) 0.0857(19) Uani 1 1 d . . . . .
O1 O 0.2545(7) 0.3556(4) 0.5957(5) 0.054(2) Uani 1 1 d . . . . .
O2 O 0.2481(7) 0.3365(5) 0.4714(6) 0.059(2) Uani 1 1 d . . . . .
O3 O 0.2517(9) 0.4296(5) 0.5070(8) 0.077(3) Uani 1 1 d . . . . .
O4 O 0.1294(7) 0.3722(5) 0.5156(6) 0.060(2) Uani 1 1 d . . . . .
O21 O 0.4121(7) 0.3556(6) 0.7111(7) 0.075(3) Uani 1 1 d . . . . .
O22 O 0.4850(11) 0.4409(6) 0.7542(10) 0.106(4) Uani 1 1 d D . . . .
O23 O 0.5344(8) 0.3515(6) 0.7926(7) 0.081(3) Uani 1 1 d . . . . .
O24 O 0.5437(10) 0.3868(8) 0.6801(9) 0.104(4) Uani 1 1 d . . . . .
O41 O 0.2634(7) 0.3502(4) 0.8913(6) 0.0548(18) Uani 1 1 d . . . . .
O42 O 0.3832(7) 0.3729(5) 0.9755(6) 0.067(2) Uani 1 1 d . . . . .
O43 O 0.2612(7) 0.3443(5) 1.0174(6) 0.068(3) Uani 1 1 d . . . . .
O44 O 0.2610(10) 0.4332(5) 0.9511(9) 0.091(3) Uani 1 1 d . . . . .
O61 O 0.0933(7) 0.3511(4) 0.8055(6) 0.059(2) Uani 1 1 d . . . . .
O62 O -0.0212(8) 0.3662(7) 0.7078(7) 0.083(3) Uani 1 1 d . . . . .
O63 O -0.0384(8) 0.4009(6) 0.8175(7) 0.077(3) Uani 1 1 d . . . . .
O64 O 0.0684(9) 0.4404(6) 0.7582(9) 0.090(3) Uani 1 1 d . . . . .
N1 N 0.3095(8) 0.2875(7) 0.7778(7) 0.063(2) Uani 1 1 d . . . . .
N2 N 0.2193(9) 0.3605(6) 0.7269(7) 0.065(2) Uani 1 1 d . . . . .
N3 N 0.1827(8) 0.3094(6) 0.7035(7) 0.063(2) Uani 1 1 d . . . . .
N4 N 0.3351(9) 0.2303(6) 0.6449(7) 0.066(3) Uani 1 1 d . . . . .
N5 N 0.1750(8) 0.2218(5) 0.8372(8) 0.058(2) Uani 1 1 d . . . . .
C1 C 0.3191(11) 0.3261(8) 0.4492(9) 0.062(3) Uani 1 1 d . . . . .
C2 C 0.3799(12) 0.3119(10) 0.5047(10) 0.082(5) Uani 1 1 d . . . . .
H2A H 0.356656 0.291418 0.534823 0.123 Uiso 1 1 calc R U . . .
H2B H 0.402250 0.342704 0.525973 0.123 Uiso 1 1 calc R U . . .
H2C H 0.420498 0.292274 0.489554 0.123 Uiso 1 1 calc R U . . .
C3 C 0.3008(13) 0.2803(9) 0.4054(11) 0.083(5) Uani 1 1 d . . . . .
H3A H 0.348971 0.265673 0.396304 0.125 Uiso 1 1 calc R U . . .
H3B H 0.268647 0.291047 0.365504 0.125 Uiso 1 1 calc R U . . .
H3C H 0.273063 0.254878 0.426257 0.125 Uiso 1 1 calc R U . . .
C4 C 0.3456(12) 0.3712(8) 0.4134(11) 0.077(5) Uani 1 1 d . . . . .
H4A H 0.344418 0.402041 0.438896 0.116 Uiso 1 1 calc R U . . .
H4B H 0.310978 0.375274 0.372606 0.116 Uiso 1 1 calc R U . . .
H4C H 0.398250 0.365229 0.405896 0.116 Uiso 1 1 calc R U . . .
C5 C 0.2447(11) 0.4792(8) 0.5288(10) 0.083(4) Uani 1 1 d D U . . .
C6 C 0.301(2) 0.5112(16) 0.499(2) 0.102(8) Uani 0.51(2) 1 d D U P A 1
H6A H 0.288152 0.509148 0.452909 0.153 Uiso 0.51(2) 1 calc R U P A 1
H6B H 0.353534 0.498532 0.513382 0.153 Uiso 0.51(2) 1 calc R U P A 1
H6C H 0.297754 0.546504 0.512859 0.153 Uiso 0.51(2) 1 calc R U P A 1
C7 C 0.1618(18) 0.5012(17) 0.515(2) 0.092(7) Uani 0.51(2) 1 d D U P A 1
H7A H 0.162549 0.536628 0.528629 0.139 Uiso 0.51(2) 1 calc R U P A 1
H7B H 0.128072 0.481477 0.537603 0.139 Uiso 0.51(2) 1 calc R U P A 1
H7C H 0.142314 0.499427 0.468853 0.139 Uiso 0.51(2) 1 calc R U P A 1
C8 C 0.270(2) 0.4738(19) 0.6019(14) 0.101(8) Uani 0.51(2) 1 d D U P A 1
H8A H 0.315075 0.451483 0.610742 0.151 Uiso 0.51(2) 1 calc R U P A 1
H8B H 0.227584 0.459278 0.620429 0.151 Uiso 0.51(2) 1 calc R U P A 1
H8C H 0.283294 0.507249 0.620580 0.151 Uiso 0.51(2) 1 calc R U P A 1
C9 C 0.3259(19) 0.4983(19) 0.557(2) 0.098(8) Uani 0.49(2) 1 d D U P A 2
H9A H 0.361524 0.490914 0.527811 0.146 Uiso 0.49(2) 1 calc R U P A 2
H9B H 0.343570 0.481127 0.597909 0.146 Uiso 0.49(2) 1 calc R U P A 2
H9C H 0.324196 0.534938 0.564355 0.146 Uiso 0.49(2) 1 calc R U P A 2
C10 C 0.213(2) 0.5096(16) 0.4683(18) 0.093(7) Uani 0.49(2) 1 d D U P A 2
H10A H 0.252109 0.533379 0.458840 0.139 Uiso 0.49(2) 1 calc R U P A 2
H10B H 0.166874 0.528561 0.475126 0.139 Uiso 0.49(2) 1 calc R U P A 2
H10C H 0.198779 0.486299 0.432418 0.139 Uiso 0.49(2) 1 calc R U P A 2
C11 C 0.190(2) 0.4820(19) 0.5775(18) 0.097(8) Uani 0.49(2) 1 d D U P A 2
H11A H 0.214923 0.466127 0.617312 0.146 Uiso 0.49(2) 1 calc R U P A 2
H11B H 0.142289 0.464070 0.560901 0.146 Uiso 0.49(2) 1 calc R U P A 2
H11C H 0.178818 0.517538 0.585347 0.146 Uiso 0.49(2) 1 calc R U P A 2
C12 C 0.0715(11) 0.3673(9) 0.4600(10) 0.070(3) Uani 1 1 d . . . . .
C13 C 0.0976(12) 0.3898(10) 0.4008(10) 0.081(5) Uani 1 1 d . . . . .
H13A H 0.135320 0.367099 0.386458 0.122 Uiso 1 1 calc R U . . .
H13B H 0.121304 0.423005 0.411285 0.122 Uiso 1 1 calc R U . . .
H13C H 0.052886 0.393613 0.366842 0.122 Uiso 1 1 calc R U . . .
C14 C 0.0574(16) 0.3100(9) 0.4474(13) 0.094(6) Uani 1 1 d . . . . .
H14A H 0.011302 0.305326 0.414997 0.141 Uiso 1 1 calc R U . . .
H14B H 0.049877 0.293201 0.486902 0.141 Uiso 1 1 calc R U . . .
H14C H 0.102118 0.295102 0.432379 0.141 Uiso 1 1 calc R U . . .
C15 C 0.0018(12) 0.3937(10) 0.4731(11) 0.085(5) Uani 1 1 d . . . . .
H15A H -0.018367 0.376028 0.507209 0.128 Uiso 1 1 calc R U . . .
H15B H -0.037444 0.393901 0.434524 0.128 Uiso 1 1 calc R U . . .
H15C H 0.015018 0.428634 0.486206 0.128 Uiso 1 1 calc R U . . .
C21 C 0.4419(13) 0.4729(8) 0.7881(10) 0.102(5) Uani 1 1 d D . . . .
C22 C 0.3727(15) 0.4888(11) 0.7389(13) 0.124(8) Uani 1 1 d D . . . .
H22A H 0.345230 0.458537 0.720525 0.185 Uiso 1 1 calc R U . . .
H22B H 0.390541 0.508382 0.705137 0.185 Uiso 1 1 calc R U . . .
H22C H 0.337878 0.509686 0.759388 0.185 Uiso 1 1 calc R U . . .
C23 C 0.4152(19) 0.4371(11) 0.8395(14) 0.147(9) Uani 1 1 d D U . . .
H23A H 0.459370 0.429306 0.872659 0.220 Uiso 1 1 calc R U . . .
H23B H 0.394372 0.405567 0.819099 0.220 Uiso 1 1 calc R U . . .
H23C H 0.375167 0.454107 0.858620 0.220 Uiso 1 1 calc R U . . .
C24 C 0.4902(19) 0.5154(10) 0.8179(16) 0.161(11) Uani 1 1 d D . . . .
H24A H 0.535304 0.519288 0.796920 0.242 Uiso 1 1 calc R U . . .
H24B H 0.507314 0.508211 0.863193 0.242 Uiso 1 1 calc R U . . .
H24C H 0.459969 0.546786 0.813294 0.242 Uiso 1 1 calc R U . . .
C25 C 0.6116(13) 0.3435(11) 0.8189(12) 0.087(4) Uani 1 1 d . . . . .
C26 C 0.6113(16) 0.3120(12) 0.8767(14) 0.114(7) Uani 1 1 d . . . . .
H26A H 0.561501 0.315607 0.891021 0.171 Uiso 1 1 calc R U . . .
H26B H 0.652690 0.323333 0.910532 0.171 Uiso 1 1 calc R U . . .
H26C H 0.619563 0.276397 0.866727 0.171 Uiso 1 1 calc R U . . .
C27 C 0.6495(18) 0.3945(13) 0.8387(17) 0.133(9) Uani 1 1 d . . . . .
H27A H 0.667385 0.410106 0.802178 0.200 Uiso 1 1 calc R U . . .
H27B H 0.693469 0.389213 0.873012 0.200 Uiso 1 1 calc R U . . .
H27C H 0.611834 0.416822 0.853768 0.200 Uiso 1 1 calc R U . . .
C28 C 0.6559(17) 0.3122(12) 0.7780(16) 0.118(7) Uani 1 1 d . . . . .
H28A H 0.634893 0.277723 0.773984 0.176 Uiso 1 1 calc R U . . .
H28B H 0.710437 0.310918 0.797740 0.176 Uiso 1 1 calc R U . . .
H28C H 0.651251 0.327601 0.735693 0.176 Uiso 1 1 calc R U . . .
C29 C 0.5604(16) 0.4122(11) 0.6263(12) 0.094(5) Uani 1 1 d . . . . .
C30 C 0.4895(19) 0.4392(12) 0.5913(17) 0.127(8) Uani 1 1 d . . . . .
H30A H 0.449838 0.440504 0.618455 0.190 Uiso 1 1 calc R U . . .
H30B H 0.469409 0.420724 0.552056 0.190 Uiso 1 1 calc R U . . .
H30C H 0.503317 0.473744 0.580651 0.190 Uiso 1 1 calc R U . . .
C31 C 0.594(2) 0.3760(14) 0.5843(16) 0.150(10) Uani 1 1 d . . . . .
H31A H 0.648806 0.371257 0.600647 0.225 Uiso 1 1 calc R U . . .
H31B H 0.587222 0.389709 0.540999 0.225 Uiso 1 1 calc R U . . .
H31C H 0.567098 0.343369 0.583760 0.225 Uiso 1 1 calc R U . . .
C32 C 0.622(2) 0.4503(14) 0.6516(17) 0.151(10) Uani 1 1 d . . . . .
H32A H 0.603041 0.472593 0.682299 0.227 Uiso 1 1 calc R U . . .
H32B H 0.634862 0.470574 0.616348 0.227 Uiso 1 1 calc R U . . .
H32C H 0.668239 0.432416 0.672657 0.227 Uiso 1 1 calc R U . . .
C41 C 0.4403(11) 0.3610(8) 1.0287(9) 0.064(3) Uani 1 1 d . . . . .
C42 C 0.4532(14) 0.3029(8) 1.0342(10) 0.077(4) Uani 1 1 d . . . . .
H42A H 0.469814 0.290303 0.995435 0.115 Uiso 1 1 calc R U . . .
H42B H 0.404918 0.286276 1.039500 0.115 Uiso 1 1 calc R U . . .
H42C H 0.493045 0.295538 1.071025 0.115 Uiso 1 1 calc R U . . .
C43 C 0.5128(12) 0.3882(9) 1.0190(10) 0.078(4) Uani 1 1 d . . . . .
H43A H 0.553249 0.382638 1.055989 0.117 Uiso 1 1 calc R U . . .
H43B H 0.502336 0.424588 1.013865 0.117 Uiso 1 1 calc R U . . .
H43C H 0.530008 0.375056 0.980719 0.117 Uiso 1 1 calc R U . . .
C44 C 0.4177(13) 0.3774(9) 1.0923(9) 0.078(5) Uani 1 1 d . . . . .
H44A H 0.377890 0.354451 1.102938 0.117 Uiso 1 1 calc R U . . .
H44B H 0.397591 0.412064 1.088534 0.117 Uiso 1 1 calc R U . . .
H44C H 0.463149 0.375941 1.125888 0.117 Uiso 1 1 calc R U . . .
C45 C 0.1945(11) 0.3198(8) 1.0338(10) 0.068(3) Uani 1 1 d . . . . .
C46 C 0.2244(14) 0.2739(9) 1.0739(12) 0.088(5) Uani 1 1 d . . . . .
H46A H 0.185478 0.246913 1.067580 0.131 Uiso 1 1 calc R U . . .
H46B H 0.234742 0.283497 1.118961 0.131 Uiso 1 1 calc R U . . .
H46C H 0.272035 0.261683 1.061056 0.131 Uiso 1 1 calc R U . . .
C47 C 0.1440(13) 0.3011(8) 0.9719(11) 0.078(5) Uani 1 1 d . . . . .
H47A H 0.171508 0.274499 0.952680 0.117 Uiso 1 1 calc R U . . .
H47B H 0.133025 0.329470 0.942046 0.117 Uiso 1 1 calc R U . . .
H47C H 0.095480 0.287449 0.981487 0.117 Uiso 1 1 calc R U . . .
C48 C 0.1545(13) 0.3570(8) 1.0681(11) 0.077(4) Uani 1 1 d . . . . .
H48A H 0.098600 0.352274 1.056446 0.115 Uiso 1 1 calc R U . . .
H48B H 0.168242 0.391330 1.056595 0.115 Uiso 1 1 calc R U . . .
H48C H 0.169961 0.352083 1.114037 0.115 Uiso 1 1 calc R U . . .
C49 C 0.2696(15) 0.4797(7) 0.9833(13) 0.085(4) Uani 1 1 d . . . . .
C50 C 0.2149(18) 0.5154(9) 0.9487(15) 0.111(6) Uani 1 1 d . . . . .
H50A H 0.230766 0.523985 0.908121 0.167 Uiso 1 1 calc R U . . .
H50B H 0.213715 0.546305 0.974125 0.167 Uiso 1 1 calc R U . . .
H50C H 0.163411 0.500136 0.940692 0.167 Uiso 1 1 calc R U . . .
C51 C 0.2513(18) 0.4718(10) 1.0482(14) 0.111(7) Uani 1 1 d . . . . .
H51A H 0.250161 0.504647 1.069583 0.167 Uiso 1 1 calc R U . . .
H51B H 0.290796 0.450218 1.072868 0.167 Uiso 1 1 calc R U . . .
H51C H 0.200748 0.455433 1.045041 0.167 Uiso 1 1 calc R U . . .
C52 C 0.3494(16) 0.4981(10) 0.9884(15) 0.107(6) Uani 1 1 d . . . . .
H52A H 0.361772 0.503002 0.945730 0.161 Uiso 1 1 calc R U . . .
H52B H 0.384842 0.473106 1.011502 0.161 Uiso 1 1 calc R U . . .
H52C H 0.354760 0.530351 1.011490 0.161 Uiso 1 1 calc R U . . .
C61 C -0.0966(13) 0.3470(12) 0.6839(12) 0.092(4) Uani 1 1 d . . . . .
C62 C -0.0931(17) 0.3261(13) 0.6241(14) 0.117(7) Uani 1 1 d . . . . .
H62A H -0.039025 0.322100 0.619186 0.175 Uiso 1 1 calc R U . . .
H62B H -0.119282 0.348667 0.590778 0.175 Uiso 1 1 calc R U . . .
H62C H -0.118511 0.292916 0.620443 0.175 Uiso 1 1 calc R U . . .
C63 C -0.1539(15) 0.3927(13) 0.6801(16) 0.122(8) Uani 1 1 d . . . . .
H63A H -0.136194 0.420063 0.655006 0.183 Uiso 1 1 calc R U . . .
H63B H -0.155999 0.405070 0.723148 0.183 Uiso 1 1 calc R U . . .
H63C H -0.205492 0.381743 0.659832 0.183 Uiso 1 1 calc R U . . .
C64 C -0.1235(18) 0.3089(12) 0.7266(16) 0.116(7) Uani 1 1 d . . . . .
H64A H -0.179940 0.306866 0.717564 0.174 Uiso 1 1 calc R U . . .
H64B H -0.106784 0.319056 0.771016 0.174 Uiso 1 1 calc R U . . .
H64C H -0.101529 0.275704 0.719439 0.174 Uiso 1 1 calc R U . . .
C65 C -0.0439(14) 0.4067(9) 0.8836(12) 0.081(4) Uani 1 1 d . . . . .
C66 C -0.1146(17) 0.4380(11) 0.8869(15) 0.119(7) Uani 1 1 d . . . . .
H66A H -0.115377 0.467477 0.858894 0.178 Uiso 1 1 calc R U . . .
H66B H -0.113564 0.449460 0.930790 0.178 Uiso 1 1 calc R U . . .
H66C H -0.160833 0.417431 0.873335 0.178 Uiso 1 1 calc R U . . .
C67 C 0.0268(18) 0.4335(10) 0.9178(15) 0.104(6) Uani 1 1 d . . . . .
H67A H 0.072982 0.418495 0.905268 0.157 Uiso 1 1 calc R U . . .
H67B H 0.029447 0.429796 0.963861 0.157 Uiso 1 1 calc R U . . .
H67C H 0.024057 0.469511 0.906556 0.157 Uiso 1 1 calc R U . . .
C68 C -0.0544(17) 0.3538(10) 0.9093(15) 0.109(7) Uani 1 1 d . . . . .
H68A H -0.109539 0.346356 0.905580 0.163 Uiso 1 1 calc R U . . .
H68B H -0.030016 0.352148 0.954141 0.163 Uiso 1 1 calc R U . . .
H68C H -0.030297 0.328903 0.884787 0.163 Uiso 1 1 calc R U . . .
C69 C 0.0500(16) 0.4874(9) 0.7283(14) 0.097(5) Uani 1 1 d . . . . .
C70 C 0.030(2) 0.4845(12) 0.6597(15) 0.127(8) Uani 1 1 d . . . . .
H70A H 0.074665 0.471284 0.642327 0.191 Uiso 1 1 calc R U . . .
H70B H 0.017460 0.518449 0.642340 0.191 Uiso 1 1 calc R U . . .
H70C H -0.013846 0.461953 0.647884 0.191 Uiso 1 1 calc R U . . .
C71 C -0.023(2) 0.5120(12) 0.7563(18) 0.146(10) Uani 1 1 d . . . . .
H71A H -0.069211 0.491589 0.742296 0.220 Uiso 1 1 calc R U . . .
H71B H -0.031731 0.546735 0.740581 0.220 Uiso 1 1 calc R U . . .
H71C H -0.011310 0.512290 0.802935 0.220 Uiso 1 1 calc R U . . .
C72 C 0.115(2) 0.5249(11) 0.7494(18) 0.141(9) Uani 1 1 d . . . . .
H72A H 0.123311 0.528519 0.795831 0.212 Uiso 1 1 calc R U . . .
H72B H 0.102037 0.557876 0.729504 0.212 Uiso 1 1 calc R U . . .
H72C H 0.162878 0.512270 0.736611 0.212 Uiso 1 1 calc R U . . .
C81 C 0.1793(13) 0.2349(8) 0.5759(12) 0.083(5) Uani 1 1 d . . . . .
H81A H 0.151988 0.243026 0.611064 0.124 Uiso 1 1 calc R U . . .
H81B H 0.144635 0.216472 0.542830 0.124 Uiso 1 1 calc R U . . .
H81C H 0.196128 0.266401 0.558010 0.124 Uiso 1 1 calc R U . . .
C82 C 0.2327(13) 0.1437(8) 0.6553(10) 0.074(4) Uani 1 1 d . . . . .
H82A H 0.277732 0.123493 0.673790 0.111 Uiso 1 1 calc R U . . .
H82B H 0.195087 0.121988 0.628840 0.111 Uiso 1 1 calc R U . . .
H82C H 0.209174 0.158557 0.689577 0.111 Uiso 1 1 calc R U . . .
C83 C 0.2884(18) 0.1626(8) 0.5311(11) 0.094(7) Uani 1 1 d . . . . .
H83A H 0.289360 0.187784 0.497407 0.141 Uiso 1 1 calc R U . . .
H83B H 0.249224 0.136882 0.516311 0.141 Uiso 1 1 calc R U . . .
H83C H 0.339063 0.146416 0.541505 0.141 Uiso 1 1 calc R U . . .
C84 C 0.4462(18) 0.1421(11) 0.6534(18) 0.130(9) Uani 1 1 d . . . . .
H84A H 0.421602 0.121192 0.682268 0.195 Uiso 1 1 calc R U . . .
H84B H 0.501871 0.135508 0.660930 0.195 Uiso 1 1 calc R U . . .
H84C H 0.424495 0.133568 0.609244 0.195 Uiso 1 1 calc R U . . .
C85 C 0.5044(14) 0.2440(10) 0.6307(13) 0.099(6) Uani 1 1 d . . . . .
H85A H 0.500840 0.233950 0.586074 0.148 Uiso 1 1 calc R U . . .
H85B H 0.555933 0.236037 0.653941 0.148 Uiso 1 1 calc R U . . .
H85C H 0.495121 0.280565 0.633064 0.148 Uiso 1 1 calc R U . . .
C86 C 0.4615(13) 0.2197(13) 0.7574(12) 0.103(7) Uani 1 1 d . . . . .
H86A H 0.447834 0.254302 0.768053 0.155 Uiso 1 1 calc R U . . .
H86B H 0.517484 0.215232 0.768327 0.155 Uiso 1 1 calc R U . . .
H86C H 0.435646 0.195439 0.781509 0.155 Uiso 1 1 calc R U . . .
C87 C 0.2801(13) 0.1303(7) 0.8386(10) 0.073(5) Uani 1 1 d . . . . .
H87A H 0.237818 0.106417 0.824866 0.110 Uiso 1 1 calc R U . . .
H87B H 0.321448 0.112997 0.867287 0.110 Uiso 1 1 calc R U . . .
H87C H 0.300011 0.142926 0.801385 0.110 Uiso 1 1 calc R U . . .
C88 C 0.3263(12) 0.2223(8) 0.9173(11) 0.076(5) Uani 1 1 d . . . . .
H88A H 0.360554 0.227201 0.886064 0.114 Uiso 1 1 calc R U . . .
H88B H 0.354117 0.204352 0.954483 0.114 Uiso 1 1 calc R U . . .
H88C H 0.309256 0.255419 0.930601 0.114 Uiso 1 1 calc R U . . .
C89 C 0.2051(17) 0.1574(9) 0.9543(13) 0.102(7) Uani 1 1 d . . . . .
H89A H 0.175578 0.183249 0.972751 0.153 Uiso 1 1 calc R U . . .
H89B H 0.248707 0.146319 0.986189 0.153 Uiso 1 1 calc R U . . .
H89C H 0.171681 0.128309 0.940561 0.153 Uiso 1 1 calc R U . . .
C90 C 0.0482(13) 0.2258(12) 0.7223(13) 0.101(6) Uani 1 1 d . . . . .
H90A H 0.063470 0.261461 0.721165 0.151 Uiso 1 1 calc R U . . .
H90B H -0.008107 0.223155 0.711722 0.151 Uiso 1 1 calc R U . . .
H90C H 0.071672 0.206521 0.691217 0.151 Uiso 1 1 calc R U . . .
C91 C 0.0732(19) 0.1290(10) 0.7923(19) 0.135(10) Uani 1 1 d . . . . .
H91A H 0.117629 0.116765 0.774482 0.203 Uiso 1 1 calc R U . . .
H91B H 0.025724 0.122499 0.762003 0.203 Uiso 1 1 calc R U . . .
H91C H 0.070856 0.111205 0.832273 0.203 Uiso 1 1 calc R U . . .
C92 C 0.0094(12) 0.2239(10) 0.8524(13) 0.090(6) Uani 1 1 d . . . . .
H92A H 0.018965 0.210648 0.895954 0.134 Uiso 1 1 calc R U . . .
H92B H -0.042069 0.213490 0.831222 0.134 Uiso 1 1 calc R U . . .
H92C H 0.012515 0.260961 0.853467 0.134 Uiso 1 1 calc R U . . .
C93 C 0.2506(19) 0.4185(16) 0.2386(15) 0.119(8) Uani 1 1 d . . . . .
C94 C 0.318(2) 0.3916(13) 0.2318(13) 0.112(7) Uani 1 1 d . . . . .
H94 H 0.362671 0.409764 0.225287 0.134 Uiso 1 1 calc R U . . .
C95 C 0.3206(19) 0.3418(13) 0.2345(13) 0.108(6) Uani 1 1 d . . . . .
H95 H 0.367282 0.324705 0.231123 0.130 Uiso 1 1 calc R U . . .
C96 C 0.2570(17) 0.3145(14) 0.2419(14) 0.115(8) Uani 1 1 d . . . . .
H96 H 0.259433 0.278567 0.242478 0.139 Uiso 1 1 calc R U . . .
C97 C 0.1909(19) 0.3377(13) 0.2486(12) 0.105(6) Uani 1 1 d . . . . .
H97 H 0.146981 0.318427 0.254197 0.126 Uiso 1 1 calc R U . . .
C98 C 0.188(2) 0.3893(13) 0.2471(14) 0.112(7) Uani 1 1 d . . . . .
H98 H 0.140907 0.405703 0.251973 0.134 Uiso 1 1 calc R U . . .
C99 C 0.248(2) 0.4740(18) 0.237(2) 0.19(2) Uani 1 1 d . . . . .
H99A H 0.237452 0.486638 0.278052 0.289 Uiso 1 1 calc R U . . .
H99B H 0.206522 0.485066 0.203045 0.289 Uiso 1 1 calc R U . . .
H99C H 0.297267 0.487283 0.229261 0.289 Uiso 1 1 calc R U . . .

loop_
_atom_site_aniso_label
_atom_site_aniso_U_11
_atom_site_aniso_U_22
_atom_site_aniso_U_33
_atom_site_aniso_U_23
_atom_site_aniso_U_13
_atom_site_aniso_U_12
U1 0.0414(3) 0.0545(3) 0.0418(3) -0.0027(2) -0.0038(2) -0.0060(2)
U2 0.0450(3) 0.0451(3) 0.0498(3) 0.0051(2) -0.0079(2) 0.0012(2)
K1 0.079(3) 0.164(4) 0.077(3) 0.008(3) 0.024(2) -0.013(3)
K2 0.077(3) 0.187(6) 0.072(3) -0.008(3) 0.035(2) 0.016(3)
K3 0.100(3) 0.076(3) 0.076(3) 0.002(2) 0.021(2) -0.003(2)
Si1 0.047(2) 0.055(2) 0.0417(19) 0.0038(16) 0.0065(16) -0.0078(17)
Si2 0.041(2) 0.061(2) 0.054(2) -0.0079(18) 0.0116(17) -0.0114(17)
Si3 0.060(2) 0.050(2) 0.057(2) -0.0064(17) 0.0015(17) -0.0009(18)
Si4 0.055(2) 0.063(2) 0.067(3) 0.016(2) 0.0304(18) 0.0211(18)
Si5 0.084(3) 0.058(3) 0.045(2) -0.011(2) -0.002(2) 0.015(2)
Si6 0.069(3) 0.104(4) 0.068(4) 0.006(3) 0.013(3) 0.040(3)
Si7 0.085(3) 0.056(3) 0.060(3) 0.008(2) 0.014(2) 0.012(2)
Si8 0.052(3) 0.069(3) 0.140(6) -0.023(3) 0.028(3) -0.018(2)
O1 0.056(4) 0.065(5) 0.043(3) 0.000(3) 0.007(3) 0.001(4)
O2 0.053(5) 0.075(5) 0.048(4) -0.005(4) 0.007(4) 0.000(4)
O3 0.084(7) 0.060(3) 0.093(8) 0.011(4) 0.036(7) -0.009(4)
O4 0.047(3) 0.080(7) 0.053(4) 0.010(5) 0.011(3) -0.001(3)
O21 0.052(4) 0.102(7) 0.069(5) -0.007(5) 0.008(3) -0.029(5)
O22 0.120(10) 0.072(4) 0.128(11) -0.029(5) 0.025(9) -0.004(5)
O23 0.054(4) 0.114(8) 0.075(6) 0.016(6) 0.010(3) 0.002(4)
O24 0.085(7) 0.148(10) 0.093(8) 0.008(7) 0.054(7) -0.010(7)
O41 0.063(4) 0.050(4) 0.051(3) 0.003(3) 0.006(3) -0.006(4)
O42 0.061(3) 0.091(7) 0.047(4) 0.007(4) 0.002(3) -0.006(4)
O43 0.058(5) 0.093(7) 0.049(4) -0.001(4) -0.003(4) -0.009(5)
O44 0.108(8) 0.054(3) 0.106(7) -0.015(3) 0.002(6) 0.010(4)
O61 0.047(4) 0.062(5) 0.073(5) 0.009(4) 0.020(3) 0.010(3)
O62 0.059(4) 0.129(9) 0.066(4) 0.008(5) 0.025(3) 0.018(4)
O63 0.068(6) 0.088(8) 0.085(6) 0.001(5) 0.042(5) 0.019(5)
O64 0.068(6) 0.083(4) 0.122(9) 0.047(5) 0.028(4) 0.016(3)
N1 0.044(4) 0.097(8) 0.052(4) 0.011(4) 0.024(4) 0.012(4)
N2 0.062(4) 0.080(5) 0.057(3) 0.014(4) 0.024(4) 0.003(4)
N3 0.048(4) 0.094(7) 0.048(4) 0.003(4) 0.014(3) 0.001(4)
N4 0.063(4) 0.073(5) 0.056(6) -0.003(4) -0.003(4) 0.016(3)
N5 0.055(4) 0.045(4) 0.075(7) 0.004(4) 0.014(4) -0.006(3)
C1 0.056(5) 0.081(7) 0.048(6) -0.006(5) 0.009(4) 0.005(5)
C2 0.062(7) 0.129(16) 0.053(8) 0.003(8) 0.009(6) 0.021(9)
C3 0.080(12) 0.098(9) 0.076(11) -0.027(9) 0.025(8) -0.005(8)
C4 0.069(10) 0.086(8) 0.084(12) 0.008(8) 0.033(9) 0.015(7)
C5 0.086(9) 0.062(5) 0.109(9) 0.004(5) 0.039(8) -0.008(5)
C6 0.099(13) 0.066(9) 0.15(2) 0.008(13) 0.052(15) -0.017(11)
C7 0.093(10) 0.079(14) 0.114(18) 0.011(15) 0.046(12) 0.005(10)
C8 0.112(17) 0.087(16) 0.108(9) -0.009(8) 0.033(10) 0.011(17)
C9 0.098(11) 0.082(16) 0.118(18) -0.007(14) 0.034(11) -0.020(10)
C10 0.104(16) 0.062(11) 0.118(13) 0.012(12) 0.039(11) -0.004(11)
C11 0.104(15) 0.080(16) 0.119(14) 0.007(12) 0.052(14) 0.004(13)
C12 0.055(5) 0.091(8) 0.061(5) 0.010(6) 0.002(4) -0.001(5)
C13 0.066(11) 0.117(13) 0.058(6) 0.021(9) 0.002(7) 0.014(9)
C14 0.088(14) 0.097(8) 0.087(15) -0.001(7) -0.012(10) -0.011(7)
C15 0.056(6) 0.120(12) 0.078(12) 0.020(10) 0.006(7) 0.011(8)
C21 0.131(13) 0.080(8) 0.092(11) -0.024(7) 0.007(8) 0.013(7)
C22 0.124(14) 0.14(2) 0.105(15) 0.003(13) 0.014(11) 0.021(11)
C23 0.160(17) 0.152(16) 0.135(15) 0.031(13) 0.043(12) 0.047(13)
C24 0.17(2) 0.111(13) 0.19(2) -0.073(13) -0.006(16) 0.000(15)
C25 0.056(5) 0.120(11) 0.083(9) 0.003(8) 0.005(5) 0.007(6)
C26 0.076(13) 0.172(18) 0.092(12) 0.030(13) 0.011(10) 0.032(12)
C27 0.093(16) 0.143(13) 0.15(2) -0.016(13) -0.024(13) -0.014(11)
C28 0.094(14) 0.154(16) 0.109(15) 0.010(13) 0.031(14) 0.038(12)
C29 0.103(11) 0.118(12) 0.074(9) -0.016(7) 0.049(8) -0.026(8)
C30 0.117(13) 0.14(2) 0.137(18) 0.035(15) 0.054(11) -0.018(11)
C31 0.22(3) 0.154(17) 0.101(16) -0.017(12) 0.085(18) 0.021(15)
C32 0.152(19) 0.187(19) 0.12(2) -0.023(13) 0.047(14) -0.085(17)
C41 0.060(5) 0.088(7) 0.042(5) -0.004(5) 0.002(4) -0.003(5)
C42 0.081(12) 0.090(7) 0.055(10) 0.000(6) 0.000(9) 0.004(6)
C43 0.066(6) 0.109(11) 0.058(10) -0.012(9) 0.005(6) -0.017(8)
C44 0.080(11) 0.107(12) 0.047(5) -0.012(8) 0.010(6) -0.007(10)
C45 0.056(6) 0.084(8) 0.059(7) 0.005(5) -0.003(4) -0.005(5)
C46 0.081(12) 0.090(10) 0.083(11) 0.017(8) -0.009(8) -0.005(8)
C47 0.076(10) 0.073(11) 0.076(8) -0.001(7) -0.014(8) -0.013(8)
C48 0.071(10) 0.087(9) 0.072(10) 0.001(8) 0.014(8) -0.011(8)
C49 0.112(10) 0.047(5) 0.107(9) -0.011(5) 0.047(8) -0.003(5)
C50 0.149(13) 0.059(8) 0.129(14) -0.012(10) 0.033(13) 0.018(10)
C51 0.140(18) 0.094(15) 0.115(9) -0.005(8) 0.063(12) 0.014(13)
C52 0.122(10) 0.080(12) 0.129(19) -0.025(11) 0.048(10) -0.023(8)
C61 0.058(5) 0.144(12) 0.079(8) 0.016(7) 0.023(5) 0.012(6)
C62 0.096(16) 0.169(19) 0.088(9) -0.008(9) 0.024(9) -0.016(14)
C63 0.065(8) 0.164(16) 0.14(2) 0.031(14) 0.030(12) 0.028(12)
C64 0.104(15) 0.141(15) 0.116(16) 0.015(14) 0.052(14) -0.001(10)
C65 0.086(9) 0.084(9) 0.087(6) 0.008(6) 0.054(6) 0.025(7)
C66 0.120(11) 0.129(15) 0.128(17) 0.023(14) 0.080(12) 0.062(12)
C67 0.123(11) 0.090(13) 0.106(13) -0.023(12) 0.035(9) 0.020(9)
C68 0.125(17) 0.093(10) 0.124(16) 0.025(10) 0.069(14) 0.021(9)
C69 0.098(11) 0.078(7) 0.118(12) 0.042(8) 0.025(9) 0.018(5)
C70 0.14(2) 0.12(2) 0.118(11) 0.049(11) 0.021(11) 0.020(14)
C71 0.150(17) 0.13(2) 0.17(2) 0.069(18) 0.068(18) 0.071(15)
C72 0.141(15) 0.100(10) 0.17(2) 0.058(15) -0.001(16) -0.014(11)
C81 0.068(7) 0.067(10) 0.103(15) 0.007(9) -0.015(8) 0.006(8)
C82 0.076(11) 0.073(8) 0.071(11) 0.006(8) 0.008(9) 0.018(6)
C83 0.17(2) 0.056(10) 0.061(8) -0.006(6) 0.025(11) 0.011(11)
C84 0.11(2) 0.110(11) 0.16(2) -0.008(13) 0.013(19) 0.054(9)
C85 0.071(8) 0.140(13) 0.087(14) 0.006(13) 0.020(11) 0.040(11)
C86 0.063(12) 0.17(2) 0.073(9) 0.011(10) -0.001(6) 0.033(15)
C87 0.080(13) 0.067(8) 0.068(10) 0.006(7) 0.001(9) 0.017(7)
C88 0.066(8) 0.067(9) 0.092(13) -0.001(8) 0.004(7) 0.011(7)
C89 0.138(18) 0.079(13) 0.102(14) 0.036(11) 0.060(14) 0.013(12)
C90 0.054(11) 0.144(18) 0.099(9) -0.014(13) -0.001(6) -0.018(12)
C91 0.13(2) 0.076(11) 0.20(3) -0.040(10) 0.03(2) -0.039(9)
C92 0.052(7) 0.107(14) 0.109(12) -0.004(12) 0.009(10) -0.008(9)
C93 0.125(13) 0.137(12) 0.09(2) -0.004(13) 0.011(13) 0.013(9)
C94 0.118(12) 0.140(12) 0.074(16) 0.003(13) 0.005(12) 0.012(10)
C95 0.114(12) 0.140(12) 0.069(15) 0.004(13) 0.009(12) 0.013(10)
C96 0.114(13) 0.138(13) 0.10(2) 0.013(13) 0.022(13) 0.020(9)
C97 0.117(12) 0.136(11) 0.061(13) 0.006(12) 0.015(11) 0.021(10)
C98 0.118(12) 0.136(12) 0.077(16) 0.005(12) 0.006(13) 0.020(10)
C99 0.13(3) 0.136(12) 0.31(7) 0.001(18) 0.03(3) 0.013(11)

loop_
_atom_type_symbol
_atom_type_description
_atom_type_scat_dispersion_real
_atom_type_scat_dispersion_imag
_atom_type_scat_source
C C 0.0181 0.0091 'International Tables Vol C Tables 4.2.6.8 and 6.1.1.4'
H H 0.0000 0.0000 'International Tables Vol C Tables 4.2.6.8 and 6.1.1.4'
K K 0.3868 1.0657 'International Tables Vol C Tables 4.2.6.8 and 6.1.1.4'
N N 0.0311 0.0180 'International Tables Vol C Tables 4.2.6.8 and 6.1.1.4'
O O 0.0492 0.0322 'International Tables Vol C Tables 4.2.6.8 and 6.1.1.4'
Si Si 0.2541 0.3302 'International Tables Vol C Tables 4.2.6.8 and 6.1.1.4'
U U -4.3638 13.4090 'International Tables Vol C Tables 4.2.6.8 and 6.1.1.4'

loop_
_exptl_crystal_face_index_h
_exptl_crystal_face_index_k
_exptl_crystal_face_index_l
_exptl_crystal_face_perp_dist
1 -1 2 0.0949
-1 1 -2 0.0796
-1 0 1 0.0513
1 0 -1 0.0324
0 -1 0 0.0541
0 1 0 0.0439
2 1 1 0.0820
-2 -1 -1 0.0927
-1 1 1 0.0506
1 -1 -1 0.0385
-6 -2 12 0.0637
10 -3 -7 0.0357
-6 -13 6 0.0535
10 6 -5 0.0431
11 -1 -3 0.0433
7 13 -6 0.0397
-6 7 12 0.0638
5 2 11 0.0946
-8 -12 2 0.0637
-4 14 7 0.0490
-8 -8 9 0.0486
10 3 -7 0.0312
3 -13 7 0.0822

loop_
_geom_angle_atom_site_label_1
_geom_angle_atom_site_label_2
_geom_angle_atom_site_label_3
_geom_angle
_geom_angle_site_symmetry_1
_geom_angle_site_symmetry_3
_geom_angle_publ_flag
U2 U1 K1 61.73(8) . . ?
U2 U1 K2 69.66(8) . . ?
K2 U1 K1 123.02(12) . . ?
O1 U1 U2 119.0(3) . . ?
O1 U1 K1 144.7(3) . . ?
O1 U1 K2 50.2(3) . . ?
O1 U1 N2 81.8(5) . . ?
O1 U1 N3 85.6(5) . . ?
O1 U1 N4 104.8(5) . . ?
O21 U1 U2 111.1(4) . . ?
O21 U1 K1 55.4(4) . . ?
O21 U1 K2 127.1(4) . . ?
O21 U1 O1 98.6(5) . . ?
O21 U1 N2 100.7(6) . . ?
O21 U1 N3 139.5(6) . . ?
O21 U1 N4 109.2(6) . . ?
N1 U1 U2 36.1(4) . . ?
N1 U1 K1 35.0(5) . . ?
N1 U1 K2 105.7(4) . . ?
N1 U1 O1 154.4(5) . . ?
N1 U1 O21 90.4(6) . . ?
N1 U1 N2 73.0(6) . . ?
N1 U1 N3 72.4(5) . . ?
N1 U1 N4 94.5(6) . . ?
N2 U1 U2 42.0(4) . . ?
N2 U1 K1 80.6(4) . . ?
N2 U1 K2 42.7(4) . . ?
N2 U1 N4 147.7(6) . . ?
N3 U1 U2 38.3(4) . . ?
N3 U1 K1 99.7(4) . . ?
N3 U1 K2 36.0(4) . . ?
N3 U1 N2 39.7(6) . . ?
N3 U1 N4 108.5(6) . . ?
N4 U1 U2 112.9(4) . . ?
N4 U1 K1 106.4(4) . . ?
N4 U1 K2 119.0(4) . . ?
U1 U2 K1 66.24(9) . . ?
U1 U2 K2 60.61(7) . . ?
U1 U2 K3 87.05(9) . . ?
K1 U2 K2 119.17(12) . . ?
K3 U2 K1 78.31(15) . . ?
K3 U2 K2 71.77(14) . . ?
O41 U2 U1 109.5(3) . . ?
O41 U2 K1 51.7(3) . . ?
O41 U2 K2 125.2(3) . . ?
O41 U2 K3 53.5(3) . . ?
O41 U2 N2 98.0(5) . . ?
O41 U2 N5 111.4(5) . . ?
O61 U2 U1 120.6(3) . . ?
O61 U2 K1 137.0(3) . . ?
O61 U2 K2 62.2(3) . . ?
O61 U2 K3 60.8(3) . . ?
O61 U2 O41 90.6(5) . . ?
O61 U2 N2 81.9(5) . . ?
O61 U2 N5 107.4(5) . . ?
N1 U2 U1 35.4(4) . . ?
N1 U2 K1 39.3(5) . . ?
N1 U2 K2 95.9(4) . . ?
N1 U2 K3 99.7(5) . . ?
N1 U2 O41 90.9(5) . . ?
N1 U2 O61 153.5(5) . . ?
N1 U2 N2 71.7(6) . . ?
N1 U2 N3 73.2(6) . . ?
N1 U2 N5 96.6(6) . . ?
N2 U2 U1 41.3(4) . . ?
N2 U2 K1 83.7(4) . . ?
N2 U2 K2 36.3(4) . . ?
N2 U2 K3 52.5(4) . . ?
N2 U2 N5 148.7(6) . . ?
N3 U2 U1 39.9(4) . . ?
N3 U2 K1 105.8(4) . . ?
N3 U2 K2 26.9(4) . . ?
N3 U2 K3 89.9(5) . . ?
N3 U2 O41 137.6(5) . . ?
N3 U2 O61 88.2(5) . . ?
N3 U2 N2 39.9(6) . . ?
N3 U2 N5 109.3(6) . . ?
N5 U2 U1 114.8(4) . . ?
N5 U2 K1 105.8(4) . . ?
N5 U2 K2 121.5(4) . . ?
N5 U2 K3 157.8(4) . . ?
U1 K1 K3 66.48(12) . . ?
U2 K1 U1 52.03(8) . . ?
U2 K1 K3 47.15(10) . . ?
Si2 K1 U1 59.42(11) . . ?
Si2 K1 U2 106.45(17) . . ?
Si2 K1 K3 84.98(17) . . ?
Si2 K1 Si3 128.0(2) . . ?
Si3 K1 U1 107.99(17) . . ?
Si3 K1 U2 61.62(12) . . ?
Si3 K1 K3 48.45(13) . . ?
O21 K1 U1 33.6(2) . . ?
O21 K1 U2 82.3(3) . . ?
O21 K1 K3 74.3(3) . . ?
O21 K1 Si2 25.8(2) . . ?
O21 K1 Si3 122.8(3) . . ?
O23 K1 U1 79.6(3) . . ?
O23 K1 U2 130.6(4) . . ?
O23 K1 K3 108.9(4) . . ?
O23 K1 Si2 26.0(3) . . ?
O23 K1 Si3 142.1(4) . . ?
O23 K1 O21 48.3(4) . . ?
O23 K1 O41 144.5(5) . . ?
O23 K1 O42 126.4(5) . . ?
O41 K1 U1 83.3(3) . . ?
O41 K1 U2 36.4(2) . . ?
O41 K1 K3 35.6(2) . . ?
O41 K1 Si2 120.2(3) . . ?
O41 K1 Si3 25.6(2) . . ?
O41 K1 O21 104.8(4) . . ?
O42 K1 U1 132.2(3) . . ?
O42 K1 U2 87.5(3) . . ?
O42 K1 K3 67.0(3) . . ?
O42 K1 Si2 126.1(4) . . ?
O42 K1 Si3 26.0(3) . . ?
O42 K1 O21 135.1(5) . . ?
O42 K1 O41 51.6(3) . . ?
N1 K1 U1 27.9(3) . . ?
N1 K1 U2 31.7(3) . . ?
N1 K1 K3 67.9(4) . . ?
N1 K1 Si2 87.2(4) . . ?
N1 K1 Si3 93.3(3) . . ?
N1 K1 O21 61.5(4) . . ?
N1 K1 O23 105.4(5) . . ?
N1 K1 O41 68.0(4) . . ?
N1 K1 O42 119.2(4) . . ?
U1 K2 U2 49.72(8) . . ?
U1 K2 K3 67.72(12) . . ?
U2 K2 K3 46.25(9) . . ?
Si1 K2 U1 61.47(11) . . ?
Si1 K2 U2 111.06(16) . . ?
Si1 K2 K3 106.23(18) . . ?
Si1 K2 Si4 157.1(3) . . ?
Si4 K2 U1 105.56(17) . . ?
Si4 K2 U2 57.72(12) . . ?
Si4 K2 K3 51.08(14) . . ?
O1 K2 U1 34.7(2) . . ?
O1 K2 U2 84.0(3) . . ?
O1 K2 K3 86.4(3) . . ?
O1 K2 Si1 27.1(2) . . ?
O1 K2 Si4 135.2(3) . . ?
O4 K2 U1 86.4(3) . . ?
O4 K2 U2 135.7(3) . . ?
O4 K2 K3 130.0(3) . . ?
O4 K2 Si1 27.3(3) . . ?
O4 K2 Si4 165.2(4) . . ?
O4 K2 O1 53.7(3) . . ?
O4 K2 O62 147.4(5) . . ?
O4 K2 N2 115.1(4) . . ?
O62 K2 U1 124.6(4) . . ?
O62 K2 U2 75.0(3) . . ?
O62 K2 K3 76.8(4) . . ?
O62 K2 Si1 173.8(4) . . ?
O62 K2 Si4 25.8(3) . . ?
O62 K2 O1 158.7(4) . . ?
N2 K2 U1 34.6(3) . . ?
N2 K2 U2 30.2(3) . . ?
N2 K2 K3 34.1(4) . . ?
N2 K2 Si1 87.8(3) . . ?
N2 K2 Si4 73.8(3) . . ?
N2 K2 O1 61.8(4) . . ?
N2 K2 O62 97.4(5) . . ?
N3 K2 U1 32.2(3) . . ?
N3 K2 U2 23.3(3) . . ?
N3 K2 K3 63.2(4) . . ?
N3 K2 Si1 92.1(4) . . ?
N3 K2 Si4 80.4(4) . . ?
N3 K2 O1 66.4(4) . . ?
N3 K2 O4 113.8(5) . . ?
N3 K2 O62 94.1(5) . . ?
N3 K2 N2 33.9(5) . . ?
U2 K3 K1 54.54(11) . . ?
U2 K3 K2 61.98(13) . . ?
U2 K3 Si3 66.88(12) . . ?
U2 K3 Si4 64.96(12) . . ?
K2 K3 K1 98.82(15) . . ?
Si3 K3 K1 51.05(13) . . ?
Si3 K3 K2 128.72(17) . . ?
Si3 K3 Si4 104.60(17) . . ?
Si4 K3 K1 119.46(16) . . ?
Si4 K3 K2 49.66(12) . . ?
O41 K3 U2 41.1(2) . . ?
O41 K3 K1 39.1(3) . . ?
O41 K3 K2 103.0(3) . . ?
O41 K3 Si3 26.4(3) . . ?
O41 K3 Si4 92.3(3) . . ?
O41 K3 O44 53.6(4) . . ?
O41 K3 O61 66.6(3) . . ?
O44 K3 U2 92.8(3) . . ?
O44 K3 K1 73.1(3) . . ?
O44 K3 K2 151.7(4) . . ?
O44 K3 Si3 27.4(3) . . ?
O44 K3 Si4 110.0(4) . . ?
O44 K3 O61 97.9(4) . . ?
O61 K3 U2 40.1(2) . . ?
O61 K3 K1 93.7(2) . . ?
O61 K3 K2 54.9(3) . . ?
O61 K3 Si3 83.4(3) . . ?
O61 K3 Si4 26.5(2) . . ?
O64 K3 U2 88.3(4) . . ?
O64 K3 K1 141.6(4) . . ?
O64 K3 K2 49.0(4) . . ?
O64 K3 Si3 127.7(4) . . ?
O64 K3 Si4 26.2(3) . . ?
O64 K3 O41 118.5(4) . . ?
O64 K3 O44 123.4(6) . . ?
O64 K3 O61 52.5(4) . . ?
O64 K3 N2 81.1(5) . . ?
N2 K3 U2 41.9(3) . . ?
N2 K3 K1 65.0(4) . . ?
N2 K3 K2 33.8(4) . . ?
N2 K3 Si3 103.4(4) . . ?
N2 K3 Si4 72.4(4) . . ?
N2 K3 O41 77.5(4) . . ?
N2 K3 O44 130.9(5) . . ?
N2 K3 O61 61.8(4) . . ?
O1 Si1 K2 61.3(5) . . ?
O1 Si1 O2 113.1(7) . . ?
O1 Si1 O3 116.7(8) . . ?
O1 Si1 O4 106.6(6) . . ?
O2 Si1 K2 134.2(5) . . ?
O2 Si1 O4 105.3(7) . . ?
O3 Si1 K2 118.4(6) . . ?
O3 Si1 O2 104.7(7) . . ?
O3 Si1 O4 109.8(7) . . ?
O4 Si1 K2 47.2(4) . . ?
O21 Si2 K1 66.0(6) . . ?
O21 Si2 O22 116.1(10) . . ?
O21 Si2 O23 103.9(8) . . ?
O22 Si2 K1 98.1(8) . . ?
O22 Si2 O23 107.3(10) . . ?
O23 Si2 K1 48.0(5) . . ?
O24 Si2 K1 152.5(8) . . ?
O24 Si2 O21 115.8(10) . . ?
O24 Si2 O22 104.4(11) . . ?
O24 Si2 O23 109.0(9) . . ?
K3 Si3 K1 80.50(17) . . ?
O41 Si3 K1 54.8(5) . . ?
O41 Si3 K3 51.0(4) . . ?
O41 Si3 O42 107.0(7) . . ?
O41 Si3 O44 103.4(8) . . ?
O42 Si3 K1 52.2(5) . . ?
O42 Si3 K3 112.8(5) . . ?
O42 Si3 O44 108.5(8) . . ?
O43 Si3 K1 124.6(6) . . ?
O43 Si3 K3 141.2(5) . . ?
O43 Si3 O41 115.7(7) . . ?
O43 Si3 O42 105.9(7) . . ?
O43 Si3 O44 115.9(9) . . ?
O44 Si3 K1 119.3(7) . . ?
O44 Si3 K3 53.0(6) . . ?
K2 Si4 K3 79.26(16) . . ?
O61 Si4 K2 85.0(5) . . ?
O61 Si4 K3 58.3(5) . . ?
O61 Si4 O64 102.4(7) . . ?
O62 Si4 K2 51.6(5) . . ?
O62 Si4 K3 130.7(5) . . ?
O62 Si4 O61 113.7(8) . . ?
O62 Si4 O63 109.1(8) . . ?
O62 Si4 O64 107.5(9) . . ?
O63 Si4 K2 157.8(7) . . ?
O63 Si4 K3 117.9(7) . . ?
O63 Si4 O61 115.6(8) . . ?
O63 Si4 O64 108.0(8) . . ?
O64 Si4 K2 73.4(7) . . ?
O64 Si4 K3 44.9(5) . . ?
N4 Si5 C81 111.0(9) . . ?
N4 Si5 C82 112.5(9) . . ?
N4 Si5 C83 114.2(11) . . ?
C81 Si5 C82 108.2(11) . . ?
C81 Si5 C83 104.8(12) . . ?
C82 Si5 C83 105.6(10) . . ?
N4 Si6 C84 116.9(12) . . ?
N4 Si6 C85 114.4(10) . . ?
N4 Si6 C86 109.4(9) . . ?
C84 Si6 C85 105.2(14) . . ?
C84 Si6 C86 106.8(15) . . ?
C85 Si6 C86 103.0(13) . . ?
N5 Si7 C87 115.3(9) . . ?
N5 Si7 C88 111.9(9) . . ?
N5 Si7 C89 111.1(10) . . ?
C87 Si7 C89 106.8(10) . . ?
C88 Si7 C87 107.2(10) . . ?
C88 Si7 C89 103.8(13) . . ?
N5 Si8 C90 109.3(9) . . ?
N5 Si8 C91 117.9(12) . . ?
N5 Si8 C92 111.7(10) . . ?
C91 Si8 C90 101.2(15) . . ?
C91 Si8 C92 113.1(13) . . ?
C92 Si8 C90 101.8(12) . . ?
U1 O1 K2 95.1(4) . . ?
Si1 O1 U1 166.1(7) . . ?
Si1 O1 K2 91.6(5) . . ?
C1 O2 Si1 133.8(12) . . ?
C5 O3 Si1 135.9(12) . . ?
Si1 O4 K2 105.5(6) . . ?
C12 O4 K2 121.7(11) . . ?
C12 O4 Si1 132.3(12) . . ?
U1 O21 K1 90.9(4) . . ?
Si2 O21 U1 177.1(10) . . ?
Si2 O21 K1 88.2(6) . . ?
C21 O22 Si2 142.2(17) . . ?
Si2 O23 K1 106.0(6) . . ?
C25 O23 K1 119.3(14) . . ?
C25 O23 Si2 133.8(15) . . ?
C29 O24 Si2 146.3(19) . . ?
U2 O41 K1 91.9(4) . . ?
U2 O41 K3 85.4(4) . . ?
K3 O41 K1 105.3(4) . . ?
Si3 O41 U2 163.6(7) . . ?
Si3 O41 K1 99.6(6) . . ?
Si3 O41 K3 102.7(5) . . ?
Si3 O42 K1 101.8(6) . . ?
C41 O42 K1 109.9(11) . . ?
C41 O42 Si3 135.9(12) . . ?
C45 O43 Si3 141.2(12) . . ?
Si3 O44 K3 99.5(7) . . ?
C49 O44 K3 117.8(14) . . ?
C49 O44 Si3 140.3(17) . . ?
U2 O61 K3 79.1(3) . . ?
Si4 O61 U2 155.0(8) . . ?
Si4 O61 K3 95.2(5) . . ?
Si4 O62 K2 102.7(7) . . ?
C61 O62 K2 120.7(13) . . ?
C61 O62 Si4 136.5(14) . . ?
C65 O63 Si4 140.5(15) . . ?
Si4 O64 K3 108.8(7) . . ?
C69 O64 K3 112.7(15) . . ?
C69 O64 Si4 138.2(16) . . ?
U1 N1 U2 108.6(7) . . ?
U1 N1 K1 117.0(7) . . ?
U2 N1 K1 109.0(6) . . ?
U1 N2 U2 96.7(6) . . ?
U1 N2 K2 102.7(6) . . ?
U1 N2 K3 140.9(7) . . ?
U2 N2 K2 113.5(6) . . ?
U2 N2 K3 85.6(5) . . ?
K2 N2 K3 112.1(6) . . ?
N3 N2 U1 69.0(8) . . ?
N3 N2 U2 65.2(8) . . ?
N3 N2 K2 64.4(9) . . ?
N3 N2 K3 142.7(9) . . ?
U1 N3 K2 111.8(6) . . ?
U2 N3 U1 101.9(6) . . ?
U2 N3 K2 129.8(7) . . ?
N2 N3 U1 71.3(8) . . ?
N2 N3 U2 74.9(8) . . ?
N2 N3 K2 81.7(9) . . ?
Si5 N4 U1 118.2(8) . . ?
Si5 N4 Si6 123.8(10) . . ?
Si6 N4 U1 117.6(8) . . ?
Si7 N5 U2 121.7(7) . . ?
Si7 N5 Si8 121.5(8) . . ?
Si8 N5 U2 116.7(8) . . ?
O2 C1 C2 109.3(15) . . ?
O2 C1 C3 104.3(15) . . ?
O2 C1 C4 111.9(16) . . ?
C2 C1 C3 109.4(19) . . ?
C2 C1 C4 110.6(18) . . ?
C3 C1 C4 111.1(18) . . ?
C1 C2 H2A 109.5 . . ?
C1 C2 H2B 109.5 . . ?
C1 C2 H2C 109.5 . . ?
H2A C2 H2B 109.5 . . ?
H2A C2 H2C 109.5 . . ?
H2B C2 H2C 109.5 . . ?
C1 C3 H3A 109.5 . . ?
C1 C3 H3B 109.5 . . ?
C1 C3 H3C 109.5 . . ?
H3A C3 H3B 109.5 . . ?
H3A C3 H3C 109.5 . . ?
H3B C3 H3C 109.5 . . ?
C1 C4 H4A 109.5 . . ?
C1 C4 H4B 109.5 . . ?
C1 C4 H4C 109.5 . . ?
H4A C4 H4B 109.5 . . ?
H4A C4 H4C 109.5 . . ?
H4B C4 H4C 109.5 . . ?
O3 C5 C6 106(2) . . ?
O3 C5 C7 115(2) . . ?
O3 C5 C8 103(2) . . ?
O3 C5 C9 108(2) . . ?
O3 C5 C10 104(2) . . ?
O3 C5 C11 112(2) . . ?
C6 C5 C7 111.8(17) . . ?
C6 C5 C8 111.8(18) . . ?
C7 C5 C8 109.2(17) . . ?
C9 C5 C10 110.1(17) . . ?
C11 C5 C9 111.2(18) . . ?
C11 C5 C10 111.2(17) . . ?
C5 C6 H6A 109.5 . . ?
C5 C6 H6B 109.5 . . ?
C5 C6 H6C 109.5 . . ?
H6A C6 H6B 109.5 . . ?
H6A C6 H6C 109.5 . . ?
H6B C6 H6C 109.5 . . ?
C5 C7 H7A 109.5 . . ?
C5 C7 H7B 109.5 . . ?
C5 C7 H7C 109.5 . . ?
H7A C7 H7B 109.5 . . ?
H7A C7 H7C 109.5 . . ?
H7B C7 H7C 109.5 . . ?
C5 C8 H8A 109.5 . . ?
C5 C8 H8B 109.5 . . ?
C5 C8 H8C 109.5 . . ?
H8A C8 H8B 109.5 . . ?
H8A C8 H8C 109.5 . . ?
H8B C8 H8C 109.5 . . ?
C5 C9 H9A 109.5 . . ?
C5 C9 H9B 109.5 . . ?
C5 C9 H9C 109.5 . . ?
H9A C9 H9B 109.5 . . ?
H9A C9 H9C 109.5 . . ?
H9B C9 H9C 109.5 . . ?
C5 C10 H10A 109.5 . . ?
C5 C10 H10B 109.5 . . ?
C5 C10 H10C 109.5 . . ?
H10A C10 H10B 109.5 . . ?
H10A C10 H10C 109.5 . . ?
H10B C10 H10C 109.5 . . ?
C5 C11 H11A 109.5 . . ?
C5 C11 H11B 109.5 . . ?
C5 C11 H11C 109.5 . . ?
H11A C11 H11B 109.5 . . ?
H11A C11 H11C 109.5 . . ?
H11B C11 H11C 109.5 . . ?
O4 C12 C13 112.1(16) . . ?
O4 C12 C14 107.6(17) . . ?
O4 C12 C15 107.3(18) . . ?
C13 C12 C14 107(2) . . ?
C15 C12 C13 110.3(18) . . ?
C15 C12 C14 112(2) . . ?
C12 C13 H13A 109.5 . . ?
C12 C13 H13B 109.5 . . ?
C12 C13 H13C 109.5 . . ?
H13A C13 H13B 109.5 . . ?
H13A C13 H13C 109.5 . . ?
H13B C13 H13C 109.5 . . ?
C12 C14 H14A 109.5 . . ?
C12 C14 H14B 109.5 . . ?
C12 C14 H14C 109.5 . . ?
H14A C14 H14B 109.5 . . ?
H14A C14 H14C 109.5 . . ?
H14B C14 H14C 109.5 . . ?
C12 C15 H15A 109.5 . . ?
C12 C15 H15B 109.5 . . ?
C12 C15 H15C 109.5 . . ?
H15A C15 H15B 109.5 . . ?
H15A C15 H15C 109.5 . . ?
H15B C15 H15C 109.5 . . ?
O22 C21 C22 104(2) . . ?
O22 C21 C23 104(2) . . ?
O22 C21 C24 111(2) . . ?
C22 C21 C23 110.2(16) . . ?
C24 C21 C22 114.8(16) . . ?
C24 C21 C23 111.9(16) . . ?
C21 C22 H22A 109.5 . . ?
C21 C22 H22B 109.5 . . ?
C21 C22 H22C 109.5 . . ?
H22A C22 H22B 109.5 . . ?
H22A C22 H22C 109.5 . . ?
H22B C22 H22C 109.5 . . ?
C21 C23 H23A 109.5 . . ?
C21 C23 H23B 109.5 . . ?
C21 C23 H23C 109.5 . . ?
H23A C23 H23B 109.5 . . ?
H23A C23 H23C 109.5 . . ?
H23B C23 H23C 109.5 . . ?
C21 C24 H24A 109.5 . . ?
C21 C24 H24B 109.5 . . ?
C21 C24 H24C 109.5 . . ?
H24A C24 H24B 109.5 . . ?
H24A C24 H24C 109.5 . . ?
H24B C24 H24C 109.5 . . ?
O23 C25 C26 106(2) . . ?
O23 C25 C27 109(2) . . ?
O23 C25 C28 114(2) . . ?
C26 C25 C27 109(3) . . ?
C26 C25 C28 104(2) . . ?
C28 C25 C27 113(2) . . ?
C25 C26 H26A 109.5 . . ?
C25 C26 H26B 109.5 . . ?
C25 C26 H26C 109.5 . . ?
H26A C26 H26B 109.5 . . ?
H26A C26 H26C 109.5 . . ?
H26B C26 H26C 109.5 . . ?
C25 C27 H27A 109.5 . . ?
C25 C27 H27B 109.5 . . ?
C25 C27 H27C 109.5 . . ?
H27A C27 H27B 109.5 . . ?
H27A C27 H27C 109.5 . . ?
H27B C27 H27C 109.5 . . ?
C25 C28 H28A 109.5 . . ?
C25 C28 H28B 109.5 . . ?
C25 C28 H28C 109.5 . . ?
H28A C28 H28B 109.5 . . ?
H28A C28 H28C 109.5 . . ?
H28B C28 H28C 109.5 . . ?
O24 C29 C30 111(2) . . ?
O24 C29 C31 110(3) . . ?
O24 C29 C32 105(2) . . ?
C31 C29 C30 112(3) . . ?
C31 C29 C32 108(3) . . ?
C32 C29 C30 110(3) . . ?
C29 C30 H30A 109.5 . . ?
C29 C30 H30B 109.5 . . ?
C29 C30 H30C 109.5 . . ?
H30A C30 H30B 109.5 . . ?
H30A C30 H30C 109.5 . . ?
H30B C30 H30C 109.5 . . ?
C29 C31 H31A 109.5 . . ?
C29 C31 H31B 109.5 . . ?
C29 C31 H31C 109.5 . . ?
H31A C31 H31B 109.5 . . ?
H31A C31 H31C 109.5 . . ?
H31B C31 H31C 109.5 . . ?
C29 C32 H32A 109.5 . . ?
C29 C32 H32B 109.5 . . ?
C29 C32 H32C 109.5 . . ?
H32A C32 H32B 109.5 . . ?
H32A C32 H32C 109.5 . . ?
H32B C32 H32C 109.5 . . ?
O42 C41 C42 110.8(16) . . ?
O42 C41 C43 106.6(16) . . ?
O42 C41 C44 113.0(17) . . ?
C43 C41 C42 111.3(18) . . ?
C43 C41 C44 109.8(17) . . ?
C44 C41 C42 105.5(17) . . ?
C41 C42 H42A 109.5 . . ?
C41 C42 H42B 109.5 . . ?
C41 C42 H42C 109.5 . . ?
H42A C42 H42B 109.5 . . ?
H42A C42 H42C 109.5 . . ?
H42B C42 H42C 109.5 . . ?
C41 C43 H43A 109.5 . . ?
C41 C43 H43B 109.5 . . ?
C41 C43 H43C 109.5 . . ?
H43A C43 H43B 109.5 . . ?
H43A C43 H43C 109.5 . . ?
H43B C43 H43C 109.5 . . ?
C41 C44 H44A 109.5 . . ?
C41 C44 H44B 109.5 . . ?
C41 C44 H44C 109.5 . . ?
H44A C44 H44B 109.5 . . ?
H44A C44 H44C 109.5 . . ?
H44B C44 H44C 109.5 . . ?
O43 C45 C46 106.1(17) . . ?
O43 C45 C47 108.1(17) . . ?
O43 C45 C48 107.5(17) . . ?
C46 C45 C47 108.7(18) . . ?
C48 C45 C46 114(2) . . ?
C48 C45 C47 112.6(18) . . ?
C45 C46 H46A 109.5 . . ?
C45 C46 H46B 109.5 . . ?
C45 C46 H46C 109.5 . . ?
H46A C46 H46B 109.5 . . ?
H46A C46 H46C 109.5 . . ?
H46B C46 H46C 109.5 . . ?
C45 C47 H47A 109.5 . . ?
C45 C47 H47B 109.5 . . ?
C45 C47 H47C 109.5 . . ?
H47A C47 H47B 109.5 . . ?
H47A C47 H47C 109.5 . . ?
H47B C47 H47C 109.5 . . ?
C45 C48 H48A 109.5 . . ?
C45 C48 H48B 109.5 . . ?
C45 C48 H48C 109.5 . . ?
H48A C48 H48B 109.5 . . ?
H48A C48 H48C 109.5 . . ?
H48B C48 H48C 109.5 . . ?
O44 C49 C50 108(2) . . ?
O44 C49 C51 108.1(19) . . ?
O44 C49 C52 110(2) . . ?
C50 C49 C51 109(2) . . ?
C50 C49 C52 111(2) . . ?
C52 C49 C51 109(3) . . ?
C49 C50 H50A 109.5 . . ?
C49 C50 H50B 109.5 . . ?
C49 C50 H50C 109.5 . . ?
H50A C50 H50B 109.5 . . ?
H50A C50 H50C 109.5 . . ?
H50B C50 H50C 109.5 . . ?
C49 C51 H51A 109.5 . . ?
C49 C51 H51B 109.5 . . ?
C49 C51 H51C 109.5 . . ?
H51A C51 H51B 109.5 . . ?
H51A C51 H51C 109.5 . . ?
H51B C51 H51C 109.5 . . ?
C49 C52 H52A 109.5 . . ?
C49 C52 H52B 109.5 . . ?
C49 C52 H52C 109.5 . . ?
H52A C52 H52B 109.5 . . ?
H52A C52 H52C 109.5 . . ?
H52B C52 H52C 109.5 . . ?
O62 C61 C63 107(2) . . ?
O62 C61 C64 113(2) . . ?
C62 C61 O62 106(2) . . ?
C62 C61 C63 113(3) . . ?
C62 C61 C64 111(3) . . ?
C64 C61 C63 106(2) . . ?
C61 C62 H62A 109.5 . . ?
C61 C62 H62B 109.5 . . ?
C61 C62 H62C 109.5 . . ?
H62A C62 H62B 109.5 . . ?
H62A C62 H62C 109.5 . . ?
H62B C62 H62C 109.5 . . ?
C61 C63 H63A 109.5 . . ?
C61 C63 H63B 109.5 . . ?
C61 C63 H63C 109.5 . . ?
H63A C63 H63B 109.5 . . ?
H63A C63 H63C 109.5 . . ?
H63B C63 H63C 109.5 . . ?
C61 C64 H64A 109.5 . . ?
C61 C64 H64B 109.5 . . ?
C61 C64 H64C 109.5 . . ?
H64A C64 H64B 109.5 . . ?
H64A C64 H64C 109.5 . . ?
H64B C64 H64C 109.5 . . ?
O63 C65 C66 107(2) . . ?
O63 C65 C67 109.6(19) . . ?
O63 C65 C68 107(2) . . ?
C66 C65 C67 110(2) . . ?
C66 C65 C68 110(2) . . ?
C67 C65 C68 113(2) . . ?
C65 C66 H66A 109.5 . . ?
C65 C66 H66B 109.5 . . ?
C65 C66 H66C 109.5 . . ?
H66A C66 H66B 109.5 . . ?
H66A C66 H66C 109.5 . . ?
H66B C66 H66C 109.5 . . ?
C65 C67 H67A 109.5 . . ?
C65 C67 H67B 109.5 . . ?
C65 C67 H67C 109.5 . . ?
H67A C67 H67B 109.5 . . ?
H67A C67 H67C 109.5 . . ?
H67B C67 H67C 109.5 . . ?
C65 C68 H68A 109.5 . . ?
C65 C68 H68B 109.5 . . ?
C65 C68 H68C 109.5 . . ?
H68A C68 H68B 109.5 . . ?
H68A C68 H68C 109.5 . . ?
H68B C68 H68C 109.5 . . ?
O64 C69 C70 114(3) . . ?
O64 C69 C71 108(2) . . ?
O64 C69 C72 109(2) . . ?
C70 C69 C71 109(3) . . ?
C70 C69 C72 112(3) . . ?
C72 C69 C71 104(3) . . ?
C69 C70 H70A 109.5 . . ?
C69 C70 H70B 109.5 . . ?
C69 C70 H70C 109.5 . . ?
H70A C70 H70B 109.5 . . ?
H70A C70 H70C 109.5 . . ?
H70B C70 H70C 109.5 . . ?
C69 C71 H71A 109.5 . . ?
C69 C71 H71B 109.5 . . ?
C69 C71 H71C 109.5 . . ?
H71A C71 H71B 109.5 . . ?
H71A C71 H71C 109.5 . . ?
H71B C71 H71C 109.5 . . ?
C69 C72 H72A 109.5 . . ?
C69 C72 H72B 109.5 . . ?
C69 C72 H72C 109.5 . . ?
H72A C72 H72B 109.5 . . ?
H72A C72 H72C 109.5 . . ?
H72B C72 H72C 109.5 . . ?
Si5 C81 H81A 109.5 . . ?
Si5 C81 H81B 109.5 . . ?
Si5 C81 H81C 109.5 . . ?
H81A C81 H81B 109.5 . . ?
H81A C81 H81C 109.5 . . ?
H81B C81 H81C 109.5 . . ?
Si5 C82 H82A 109.5 . . ?
Si5 C82 H82B 109.5 . . ?
Si5 C82 H82C 109.5 . . ?
H82A C82 H82B 109.5 . . ?
H82A C82 H82C 109.5 . . ?
H82B C82 H82C 109.5 . . ?
Si5 C83 H83A 109.5 . . ?
Si5 C83 H83B 109.5 . . ?
Si5 C83 H83C 109.5 . . ?
H83A C83 H83B 109.5 . . ?
H83A C83 H83C 109.5 . . ?
H83B C83 H83C 109.5 . . ?
Si6 C84 H84A 109.5 . . ?
Si6 C84 H84B 109.5 . . ?
Si6 C84 H84C 109.5 . . ?
H84A C84 H84B 109.5 . . ?
H84A C84 H84C 109.5 . . ?
H84B C84 H84C 109.5 . . ?
Si6 C85 H85A 109.5 . . ?
Si6 C85 H85B 109.5 . . ?
Si6 C85 H85C 109.5 . . ?
H85A C85 H85B 109.5 . . ?
H85A C85 H85C 109.5 . . ?
H85B C85 H85C 109.5 . . ?
Si6 C86 H86A 109.5 . . ?
Si6 C86 H86B 109.5 . . ?
Si6 C86 H86C 109.5 . . ?
H86A C86 H86B 109.5 . . ?
H86A C86 H86C 109.5 . . ?
H86B C86 H86C 109.5 . . ?
Si7 C87 H87A 109.5 . . ?
Si7 C87 H87B 109.5 . . ?
Si7 C87 H87C 109.5 . . ?
H87A C87 H87B 109.5 . . ?
H87A C87 H87C 109.5 . . ?
H87B C87 H87C 109.5 . . ?
Si7 C88 H88A 109.5 . . ?
Si7 C88 H88B 109.5 . . ?
Si7 C88 H88C 109.5 . . ?
H88A C88 H88B 109.5 . . ?
H88A C88 H88C 109.5 . . ?
H88B C88 H88C 109.5 . . ?
Si7 C89 H89A 109.5 . . ?
Si7 C89 H89B 109.5 . . ?
Si7 C89 H89C 109.5 . . ?
H89A C89 H89B 109.5 . . ?
H89A C89 H89C 109.5 . . ?
H89B C89 H89C 109.5 . . ?
Si8 C90 H90A 109.5 . . ?
Si8 C90 H90B 109.5 . . ?
Si8 C90 H90C 109.5 . . ?
H90A C90 H90B 109.5 . . ?
H90A C90 H90C 109.5 . . ?
H90B C90 H90C 109.5 . . ?
Si8 C91 H91A 109.5 . . ?
Si8 C91 H91B 109.5 . . ?
Si8 C91 H91C 109.5 . . ?
H91A C91 H91B 109.5 . . ?
H91A C91 H91C 109.5 . . ?
H91B C91 H91C 109.5 . . ?
Si8 C92 H92A 109.5 . . ?
Si8 C92 H92B 109.5 . . ?
Si8 C92 H92C 109.5 . . ?
H92A C92 H92B 109.5 . . ?
H92A C92 H92C 109.5 . . ?
H92B C92 H92C 109.5 . . ?
C94 C93 C99 122(4) . . ?
C98 C93 C94 116(4) . . ?
C98 C93 C99 122(3) . . ?
C93 C94 H94 119.3 . . ?
C95 C94 C93 121(4) . . ?
C95 C94 H94 119.3 . . ?
C94 C95 H95 119.7 . . ?
C94 C95 C96 121(3) . . ?
C96 C95 H95 119.7 . . ?
C95 C96 H96 119.5 . . ?
C97 C96 C95 121(4) . . ?
C97 C96 H96 119.5 . . ?
C96 C97 H97 120.4 . . ?
C96 C97 C98 119(4) . . ?
C98 C97 H97 120.4 . . ?
C93 C98 H98 119.1 . . ?
C97 C98 C93 122(3) . . ?
C97 C98 H98 119.1 . . ?
C93 C99 H99A 109.5 . . ?
C93 C99 H99B 109.5 . . ?
C93 C99 H99C 109.5 . . ?
H99A C99 H99B 109.5 . . ?
H99A C99 H99C 109.5 . . ?
H99B C99 H99C 109.5 . . ?

loop_
_geom_bond_atom_site_label_1
_geom_bond_atom_site_label_2
_geom_bond_distance
_geom_bond_site_symmetry_2
_geom_bond_publ_flag
U1 U2 3.4412(8) . ?
U1 K1 3.995(6) . ?
U1 K2 3.930(6) . ?
U1 O1 2.247(11) . ?
U1 O21 2.213(12) . ?
U1 N1 2.101(15) . ?
U1 N2 2.288(15) . ?
U1 N3 2.254(14) . ?
U1 N4 2.395(15) . ?
U2 K1 3.845(6) . ?
U2 K2 4.229(6) . ?
U2 K3 3.460(5) . ?
U2 O41 2.280(12) . ?
U2 O61 2.268(11) . ?
U2 N1 2.137(13) . ?
U2 N2 2.318(14) . ?
U2 N3 2.178(15) . ?
U2 N5 2.345(13) . ?
K1 K3 4.622(9) . ?
K1 Si2 3.600(7) . ?
K1 Si3 3.645(8) . ?
K1 O21 3.290(15) . ?
K1 O23 2.783(15) . ?
K1 O41 3.021(13) . ?
K1 O42 2.942(15) . ?
K1 N1 2.575(18) . ?
K2 K3 4.550(8) . ?
K2 Si1 3.456(6) . ?
K2 Si4 3.530(7) . ?
K2 O1 3.032(13) . ?
K2 O4 2.631(13) . ?
K2 O62 2.835(14) . ?
K2 N2 2.733(18) . ?
K2 N3 2.490(17) . ?
K3 Si3 3.507(7) . ?
K3 Si4 3.603(8) . ?
K3 O41 2.791(12) . ?
K3 O44 2.841(19) . ?
K3 O61 3.077(13) . ?
K3 O64 2.689(17) . ?
K3 N2 2.753(18) . ?
Si1 O1 1.578(12) . ?
Si1 O2 1.635(13) . ?
Si1 O3 1.609(13) . ?
Si1 O4 1.645(12) . ?
Si2 O21 1.567(12) . ?
Si2 O22 1.583(15) . ?
Si2 O23 1.642(15) . ?
Si2 O24 1.555(15) . ?
Si3 O41 1.598(12) . ?
Si3 O42 1.633(14) . ?
Si3 O43 1.591(14) . ?
Si3 O44 1.639(14) . ?
Si4 O61 1.617(12) . ?
Si4 O62 1.573(17) . ?
Si4 O63 1.590(12) . ?
Si4 O64 1.683(15) . ?
Si5 N4 1.664(17) . ?
Si5 C81 1.84(2) . ?
Si5 C82 1.87(2) . ?
Si5 C83 1.92(2) . ?
Si6 N4 1.741(16) . ?
Si6 C84 1.81(3) . ?
Si6 C85 1.90(3) . ?
Si6 C86 1.93(3) . ?
Si7 N5 1.695(16) . ?
Si7 C87 1.90(2) . ?
Si7 C88 1.81(2) . ?
Si7 C89 1.93(2) . ?
Si8 N5 1.744(15) . ?
Si8 C90 1.96(3) . ?
Si8 C91 1.86(2) . ?
Si8 C92 1.86(2) . ?
O2 C1 1.43(2) . ?
O3 C5 1.40(3) . ?
O4 C12 1.43(2) . ?
O22 C21 1.414(19) . ?
O23 C25 1.40(3) . ?
O24 C29 1.40(3) . ?
O42 C41 1.42(2) . ?
O43 C45 1.44(2) . ?
O44 C49 1.40(2) . ?
O62 C61 1.43(3) . ?
O63 C65 1.44(3) . ?
O64 C69 1.41(2) . ?
N2 N3 1.54(2) . ?
C1 C2 1.50(3) . ?
C1 C3 1.53(3) . ?
C1 C4 1.53(3) . ?
C2 H2A 0.9800 . ?
C2 H2B 0.9800 . ?
C2 H2C 0.9800 . ?
C3 H3A 0.9800 . ?
C3 H3B 0.9800 . ?
C3 H3C 0.9800 . ?
C4 H4A 0.9800 . ?
C4 H4B 0.9800 . ?
C4 H4C 0.9800 . ?
C5 C6 1.51(2) . ?
C5 C7 1.55(2) . ?
C5 C8 1.55(2) . ?
C5 C9 1.54(2) . ?
C5 C10 1.54(2) . ?
C5 C11 1.53(2) . ?
C6 H6A 0.9800 . ?
C6 H6B 0.9800 . ?
C6 H6C 0.9800 . ?
C7 H7A 0.9800 . ?
C7 H7B 0.9800 . ?
C7 H7C 0.9800 . ?
C8 H8A 0.9800 . ?
C8 H8B 0.9800 . ?
C8 H8C 0.9800 . ?
C9 H9A 0.9800 . ?
C9 H9B 0.9800 . ?
C9 H9C 0.9800 . ?
C10 H10A 0.9800 . ?
C10 H10B 0.9800 . ?
C10 H10C 0.9800 . ?
C11 H11A 0.9800 . ?
C11 H11B 0.9800 . ?
C11 H11C 0.9800 . ?
C12 C13 1.53(3) . ?
C12 C14 1.55(3) . ?
C12 C15 1.48(3) . ?
C13 H13A 0.9800 . ?
C13 H13B 0.9800 . ?
C13 H13C 0.9800 . ?
C14 H14A 0.9800 . ?
C14 H14B 0.9800 . ?
C14 H14C 0.9800 . ?
C15 H15A 0.9800 . ?
C15 H15B 0.9800 . ?
C15 H15C 0.9800 . ?
C21 C22 1.52(2) . ?
C21 C23 1.58(2) . ?
C21 C24 1.48(2) . ?
C22 H22A 0.9800 . ?
C22 H22B 0.9800 . ?
C22 H22C 0.9800 . ?
C23 H23A 0.9800 . ?
C23 H23B 0.9800 . ?
C23 H23C 0.9800 . ?
C24 H24A 0.9800 . ?
C24 H24B 0.9800 . ?
C24 H24C 0.9800 . ?
C25 C26 1.49(4) . ?
C25 C27 1.53(4) . ?
C25 C28 1.51(4) . ?
C26 H26A 0.9800 . ?
C26 H26B 0.9800 . ?
C26 H26C 0.9800 . ?
C27 H27A 0.9800 . ?
C27 H27B 0.9800 . ?
C27 H27C 0.9800 . ?
C28 H28A 0.9800 . ?
C28 H28B 0.9800 . ?
C28 H28C 0.9800 . ?
C29 C30 1.52(4) . ?
C29 C31 1.49(4) . ?
C29 C32 1.51(4) . ?
C30 H30A 0.9800 . ?
C30 H30B 0.9800 . ?
C30 H30C 0.9800 . ?
C31 H31A 0.9800 . ?
C31 H31B 0.9800 . ?
C31 H31C 0.9800 . ?
C32 H32A 0.9800 . ?
C32 H32B 0.9800 . ?
C32 H32C 0.9800 . ?
C41 C42 1.55(3) . ?
C41 C43 1.51(3) . ?
C41 C44 1.54(3) . ?
C42 H42A 0.9800 . ?
C42 H42B 0.9800 . ?
C42 H42C 0.9800 . ?
C43 H43A 0.9800 . ?
C43 H43B 0.9800 . ?
C43 H43C 0.9800 . ?
C44 H44A 0.9800 . ?
C44 H44B 0.9800 . ?
C44 H44C 0.9800 . ?
C45 C46 1.52(3) . ?
C45 C47 1.54(3) . ?
C45 C48 1.47(3) . ?
C46 H46A 0.9800 . ?
C46 H46B 0.9800 . ?
C46 H46C 0.9800 . ?
C47 H47A 0.9800 . ?
C47 H47B 0.9800 . ?
C47 H47C 0.9800 . ?
C48 H48A 0.9800 . ?
C48 H48B 0.9800 . ?
C48 H48C 0.9800 . ?
C49 C50 1.46(4) . ?
C49 C51 1.49(3) . ?
C49 C52 1.47(3) . ?
C50 H50A 0.9800 . ?
C50 H50B 0.9800 . ?
C50 H50C 0.9800 . ?
C51 H51A 0.9800 . ?
C51 H51B 0.9800 . ?
C51 H51C 0.9800 . ?
C52 H52A 0.9800 . ?
C52 H52B 0.9800 . ?
C52 H52C 0.9800 . ?
C61 C62 1.40(4) . ?
C61 C63 1.57(4) . ?
C61 C64 1.49(4) . ?
C62 H62A 0.9800 . ?
C62 H62B 0.9800 . ?
C62 H62C 0.9800 . ?
C63 H63A 0.9800 . ?
C63 H63B 0.9800 . ?
C63 H63C 0.9800 . ?
C64 H64A 0.9800 . ?
C64 H64B 0.9800 . ?
C64 H64C 0.9800 . ?
C65 C66 1.50(3) . ?
C65 C67 1.51(4) . ?
C65 C68 1.52(3) . ?
C66 H66A 0.9800 . ?
C66 H66B 0.9800 . ?
C66 H66C 0.9800 . ?
C67 H67A 0.9800 . ?
C67 H67B 0.9800 . ?
C67 H67C 0.9800 . ?
C68 H68A 0.9800 . ?
C68 H68B 0.9800 . ?
C68 H68C 0.9800 . ?
C69 C70 1.45(4) . ?
C69 C71 1.64(4) . ?
C69 C72 1.53(4) . ?
C70 H70A 0.9800 . ?
C70 H70B 0.9800 . ?
C70 H70C 0.9800 . ?
C71 H71A 0.9800 . ?
C71 H71B 0.9800 . ?
C71 H71C 0.9800 . ?
C72 H72A 0.9800 . ?
C72 H72B 0.9800 . ?
C72 H72C 0.9800 . ?
C81 H81A 0.9800 . ?
C81 H81B 0.9800 . ?
C81 H81C 0.9800 . ?
C82 H82A 0.9800 . ?
C82 H82B 0.9800 . ?
C82 H82C 0.9800 . ?
C83 H83A 0.9800 . ?
C83 H83B 0.9800 . ?
C83 H83C 0.9800 . ?
C84 H84A 0.9800 . ?
C84 H84B 0.9800 . ?
C84 H84C 0.9800 . ?
C85 H85A 0.9800 . ?
C85 H85B 0.9800 . ?
C85 H85C 0.9800 . ?
C86 H86A 0.9800 . ?
C86 H86B 0.9800 . ?
C86 H86C 0.9800 . ?
C87 H87A 0.9800 . ?
C87 H87B 0.9800 . ?
C87 H87C 0.9800 . ?
C88 H88A 0.9800 . ?
C88 H88B 0.9800 . ?
C88 H88C 0.9800 . ?
C89 H89A 0.9800 . ?
C89 H89B 0.9800 . ?
C89 H89C 0.9800 . ?
C90 H90A 0.9800 . ?
C90 H90B 0.9800 . ?
C90 H90C 0.9800 . ?
C91 H91A 0.9800 . ?
C91 H91B 0.9800 . ?
C91 H91C 0.9800 . ?
C92 H92A 0.9800 . ?
C92 H92B 0.9800 . ?
C92 H92C 0.9800 . ?
C93 C94 1.41(4) . ?
C93 C98 1.39(4) . ?
C93 C99 1.46(6) . ?
C94 H94 0.9500 . ?
C94 C95 1.31(4) . ?
C95 H95 0.9500 . ?
C95 C96 1.36(4) . ?
C96 H96 0.9500 . ?
C96 C97 1.34(4) . ?
C97 H97 0.9500 . ?
C97 C98 1.36(4) . ?
C98 H98 0.9500 . ?
C99 H99A 0.9800 . ?
C99 H99B 0.9800 . ?
C99 H99C 0.9800 . ?

loop_
_geom_torsion_atom_site_label_1
_geom_torsion_atom_site_label_2
_geom_torsion_atom_site_label_3
_geom_torsion_atom_site_label_4
_geom_torsion
_geom_torsion_site_symmetry_1
_geom_torsion_site_symmetry_2
_geom_torsion_site_symmetry_3
_geom_torsion_site_symmetry_4
_geom_torsion_publ_flag
U1 N2 N3 U2 108.4(5) . . . . ?
U1 N2 N3 K2 -116.4(5) . . . . ?
U2 N2 N3 U1 -108.4(5) . . . . ?
U2 N2 N3 K2 135.2(5) . . . . ?
K1 Si2 O22 C21 -31(3) . . . . ?
K1 Si2 O23 C25 -169(3) . . . . ?
K1 Si2 O24 C29 170(2) . . . . ?
K1 Si3 O41 U2 134(3) . . . . ?
K1 Si3 O41 K3 -108.2(5) . . . . ?
K1 Si3 O42 C41 -136(2) . . . . ?
K1 Si3 O43 C45 -108(2) . . . . ?
K1 Si3 O44 K3 48.7(8) . . . . ?
K1 Si3 O44 C49 -112(2) . . . . ?
K1 O23 C25 C26 9(3) . . . . ?
K1 O23 C25 C27 -108(2) . . . . ?
K1 O23 C25 C28 124(2) . . . . ?
K1 O42 C41 C42 -51.2(17) . . . . ?
K1 O42 C41 C43 70.0(17) . . . . ?
K1 O42 C41 C44 -169.3(14) . . . . ?
K2 Si1 O1 U1 119(3) . . . . ?
K2 Si1 O2 C1 -144.9(14) . . . . ?
K2 Si1 O3 C5 10(2) . . . . ?
K2 Si1 O4 C12 -172(2) . . . . ?
K2 Si4 O61 U2 5.2(18) . . . . ?
K2 Si4 O61 K3 80.5(3) . . . . ?
K2 Si4 O62 C61 175(3) . . . . ?
K2 Si4 O63 C65 -177.3(17) . . . . ?
K2 Si4 O64 K3 -91.4(6) . . . . ?
K2 Si4 O64 C69 94(3) . . . . ?
K2 O4 C12 C13 160.2(14) . . . . ?
K2 O4 C12 C14 -82.1(19) . . . . ?
K2 O4 C12 C15 39(2) . . . . ?
K2 O62 C61 C62 6(3) . . . . ?
K2 O62 C61 C63 -114.6(19) . . . . ?
K2 O62 C61 C64 128(2) . . . . ?
K2 N2 N3 U1 116.4(5) . . . . ?
K2 N2 N3 U2 -135.2(5) . . . . ?
K3 Si3 O41 U2 -118(3) . . . . ?
K3 Si3 O41 K1 108.2(5) . . . . ?
K3 Si3 O42 K1 -56.4(6) . . . . ?
K3 Si3 O42 C41 168.0(17) . . . . ?
K3 Si3 O43 C45 15(3) . . . . ?
K3 Si3 O44 C49 -160(3) . . . . ?
K3 Si4 O61 U2 -75.3(17) . . . . ?
K3 Si4 O62 K2 5.7(10) . . . . ?
K3 Si4 O62 C61 -179(2) . . . . ?
K3 Si4 O63 C65 -40(2) . . . . ?
K3 Si4 O64 C69 -174(3) . . . . ?
K3 O44 C49 C50 32(2) . . . . ?
K3 O44 C49 C51 150.2(18) . . . . ?
K3 O44 C49 C52 -90(2) . . . . ?
K3 O64 C69 C70 115(2) . . . . ?
K3 O64 C69 C71 -124(2) . . . . ?
K3 O64 C69 C72 -11(3) . . . . ?
K3 N2 N3 U1 -150.2(17) . . . . ?
K3 N2 N3 U2 -41.8(16) . . . . ?
K3 N2 N3 K2 93.4(16) . . . . ?
Si1 O2 C1 C2 54(2) . . . . ?
Si1 O2 C1 C3 171.0(15) . . . . ?
Si1 O2 C1 C4 -69(2) . . . . ?
Si1 O3 C5 C6 167(2) . . . . ?
Si1 O3 C5 C7 -69(3) . . . . ?
Si1 O3 C5 C8 49(3) . . . . ?
Si1 O3 C5 C9 115(2) . . . . ?
Si1 O3 C5 C10 -128(2) . . . . ?
Si1 O3 C5 C11 -8(3) . . . . ?
Si1 O4 C12 C13 -29(3) . . . . ?
Si1 O4 C12 C14 88(2) . . . . ?
Si1 O4 C12 C15 -150.5(15) . . . . ?
Si2 O22 C21 C22 -84(3) . . . . ?
Si2 O22 C21 C23 32(3) . . . . ?
Si2 O22 C21 C24 152(3) . . . . ?
Si2 O23 C25 C26 176.9(19) . . . . ?
Si2 O23 C25 C27 60(3) . . . . ?
Si2 O23 C25 C28 -69(3) . . . . ?
Si2 O24 C29 C30 -25(5) . . . . ?
Si2 O24 C29 C31 -150(3) . . . . ?
Si2 O24 C29 C32 94(4) . . . . ?
Si3 O42 C41 C42 82(2) . . . . ?
Si3 O42 C41 C43 -156.7(16) . . . . ?
Si3 O42 C41 C44 -36(3) . . . . ?
Si3 O43 C45 C46 143.4(19) . . . . ?
Si3 O43 C45 C47 27(3) . . . . ?
Si3 O43 C45 C48 -95(2) . . . . ?
Si3 O44 C49 C50 -170(2) . . . . ?
Si3 O44 C49 C51 -52(3) . . . . ?
Si3 O44 C49 C52 68(3) . . . . ?
Si4 O62 C61 C62 -169(2) . . . . ?
Si4 O62 C61 C63 70(3) . . . . ?
Si4 O62 C61 C64 -47(4) . . . . ?
Si4 O63 C65 C66 161(2) . . . . ?
Si4 O63 C65 C67 41(3) . . . . ?
Si4 O63 C65 C68 -82(3) . . . . ?
Si4 O64 C69 C70 -71(4) . . . . ?
Si4 O64 C69 C71 51(4) . . . . ?
Si4 O64 C69 C72 163(2) . . . . ?
O1 Si1 O2 C1 -73.2(17) . . . . ?
O1 Si1 O3 C5 -60(2) . . . . ?
O1 Si1 O4 K2 16.5(8) . . . . ?
O1 Si1 O4 C12 -155.1(16) . . . . ?
O2 Si1 O1 U1 -10(3) . . . . ?
O2 Si1 O1 K2 -129.0(6) . . . . ?
O2 Si1 O3 C5 174.1(19) . . . . ?
O2 Si1 O4 K2 137.0(6) . . . . ?
O2 Si1 O4 C12 -34.7(18) . . . . ?
O3 Si1 O1 U1 -132(3) . . . . ?
O3 Si1 O1 K2 109.3(7) . . . . ?
O3 Si1 O2 C1 55.0(18) . . . . ?
O3 Si1 O4 K2 -110.8(8) . . . . ?
O3 Si1 O4 C12 77.6(18) . . . . ?
O4 Si1 O1 U1 105(3) . . . . ?
O4 Si1 O1 K2 -13.8(6) . . . . ?
O4 Si1 O2 C1 170.8(16) . . . . ?
O4 Si1 O3 C5 61(2) . . . . ?
O21 Si2 O22 C21 36(3) . . . . ?
O21 Si2 O23 K1 -38.2(9) . . . . ?
O21 Si2 O23 C25 153(2) . . . . ?
O21 Si2 O24 C29 83(3) . . . . ?
O22 Si2 O21 K1 -87.3(10) . . . . ?
O22 Si2 O23 K1 85.3(10) . . . . ?
O22 Si2 O23 C25 -83(2) . . . . ?
O22 Si2 O24 C29 -46(4) . . . . ?
O23 Si2 O21 K1 30.2(7) . . . . ?
O23 Si2 O22 C21 -79(3) . . . . ?
O23 Si2 O24 C29 -160(3) . . . . ?
O24 Si2 O21 K1 149.7(9) . . . . ?
O24 Si2 O22 C21 165(3) . . . . ?
O24 Si2 O23 K1 -162.2(9) . . . . ?
O24 Si2 O23 C25 29(3) . . . . ?
O41 Si3 O42 K1 -2.3(7) . . . . ?
O41 Si3 O42 C41 -137.9(18) . . . . ?
O41 Si3 O43 C45 -44(2) . . . . ?
O41 Si3 O44 K3 -8.2(8) . . . . ?
O41 Si3 O44 C49 -169(2) . . . . ?
O42 Si3 O41 U2 136(2) . . . . ?
O42 Si3 O41 K1 2.2(7) . . . . ?
O42 Si3 O41 K3 -106.0(7) . . . . ?
O42 Si3 O43 C45 -162(2) . . . . ?
O42 Si3 O44 K3 105.1(7) . . . . ?
O42 Si3 O44 C49 -55(3) . . . . ?
O43 Si3 O41 U2 18(3) . . . . ?
O43 Si3 O41 K1 -115.5(7) . . . . ?
O43 Si3 O41 K3 136.3(7) . . . . ?
O43 Si3 O42 K1 121.7(7) . . . . ?
O43 Si3 O42 C41 -14(2) . . . . ?
O43 Si3 O44 K3 -135.9(7) . . . . ?
O43 Si3 O44 C49 64(3) . . . . ?
O44 Si3 O41 U2 -110(3) . . . . ?
O44 Si3 O41 K1 116.6(8) . . . . ?
O44 Si3 O41 K3 8.4(9) . . . . ?
O44 Si3 O42 K1 -113.2(8) . . . . ?
O44 Si3 O42 C41 111.2(19) . . . . ?
O44 Si3 O43 C45 77(2) . . . . ?
O61 Si4 O62 K2 -62.0(8) . . . . ?
O61 Si4 O62 C61 114(2) . . . . ?
O61 Si4 O63 C65 26(3) . . . . ?
O61 Si4 O64 K3 -10.6(10) . . . . ?
O61 Si4 O64 C69 175(3) . . . . ?
O62 Si4 O61 U2 49(2) . . . . ?
O62 Si4 O61 K3 124.4(7) . . . . ?
O62 Si4 O63 C65 156(2) . . . . ?
O62 Si4 O64 K3 -130.6(8) . . . . ?
O62 Si4 O64 C69 55(3) . . . . ?
O63 Si4 O61 U2 176.4(16) . . . . ?
O63 Si4 O61 K3 -108.3(8) . . . . ?
O63 Si4 O62 K2 167.5(7) . . . . ?
O63 Si4 O62 C61 -17(3) . . . . ?
O63 Si4 O64 K3 111.8(9) . . . . ?
O63 Si4 O64 C69 -62(3) . . . . ?
O64 Si4 O61 U2 -67(2) . . . . ?
O64 Si4 O61 K3 8.8(8) . . . . ?
O64 Si4 O62 K2 50.6(8) . . . . ?
O64 Si4 O62 C61 -134(2) . . . . ?
O64 Si4 O63 C65 -87(2) . . . . ?
C81 Si5 N4 U1 19.1(14) . . . . ?
C81 Si5 N4 Si6 -168.4(13) . . . . ?
C82 Si5 N4 U1 -102.4(10) . . . . ?
C82 Si5 N4 Si6 70.1(14) . . . . ?
C83 Si5 N4 U1 137.2(10) . . . . ?
C83 Si5 N4 Si6 -50.2(15) . . . . ?
C84 Si6 N4 U1 166.8(15) . . . . ?
C84 Si6 N4 Si5 -6(2) . . . . ?
C85 Si6 N4 U1 -69.6(13) . . . . ?
C85 Si6 N4 Si5 117.8(14) . . . . ?
C86 Si6 N4 U1 45.3(15) . . . . ?
C86 Si6 N4 Si5 -127.3(15) . . . . ?
C87 Si7 N5 U2 -109.1(11) . . . . ?
C87 Si7 N5 Si8 67.1(14) . . . . ?
C88 Si7 N5 U2 13.7(13) . . . . ?
C88 Si7 N5 Si8 -170.0(11) . . . . ?
C89 Si7 N5 U2 129.2(12) . . . . ?
C89 Si7 N5 Si8 -54.6(15) . . . . ?
C90 Si8 N5 U2 33.7(13) . . . . ?
C90 Si8 N5 Si7 -142.7(13) . . . . ?
C91 Si8 N5 U2 148.4(15) . . . . ?
C91 Si8 N5 Si7 -28.1(19) . . . . ?
C92 Si8 N5 U2 -78.1(13) . . . . ?
C92 Si8 N5 Si7 105.5(13) . . . . ?
C93 C94 C95 C96 2(5) . . . . ?
C94 C93 C98 C97 0(4) . . . . ?
C94 C95 C96 C97 -2(5) . . . . ?
C95 C96 C97 C98 1(4) . . . . ?
C96 C97 C98 C93 0(5) . . . . ?
C98 C93 C94 C95 -1(4) . . . . ?
C99 C93 C94 C95 179(3) . . . . ?
C99 C93 C98 C97 -180(3) . . . . ?

loop_
_twin_individual_id
_twin_individual_mass_fraction_refined
_oxdiff_twin_reflns_isolated
_oxdiff_twin_reflns_overlapped
_twin_individual_twin_lattice_type
_twin_individual_twin_matrix_11
_twin_individual_twin_matrix_12
_twin_individual_twin_matrix_13
_twin_individual_twin_matrix_21
_twin_individual_twin_matrix_22
_twin_individual_twin_matrix_23
_twin_individual_twin_matrix_31
_twin_individual_twin_matrix_32
_twin_individual_twin_matrix_33
1 0.8912(19) 53857 29366 ref 1.0000 0.0000 0.0000 0.0000 1.0000 0.0000 0.0000 0.0000 1.0000
2 0.1088(19) 0 29366 nmt 0.1602 -0.0104 0.8362 -0.0258 -0.9996 -0.0192 1.1640 -0.0097 -0.1607

loop_
_exptl_oxdiff_crystal_face_indexfrac_h
_exptl_oxdiff_crystal_face_indexfrac_k
_exptl_oxdiff_crystal_face_indexfrac_l
_exptl_oxdiff_crystal_face_x
_exptl_oxdiff_crystal_face_y
_exptl_oxdiff_crystal_face_z
1.0008 -1.0003 2.0008 -0.0332 0.1576 0.1063
-1.0008 1.0003 -2.0008 0.0332 -0.1576 -0.1063
-1.0003 0.0000 1.0003 -0.0297 0.0597 -0.0814
1.0003 -0.0000 -1.0003 0.0297 -0.0597 0.0814
0.0000 -1.0003 0.0002 -0.0554 -0.0024 0.0184
-0.0000 1.0003 -0.0002 0.0554 0.0024 -0.0184
2.0010 1.0002 1.0001 0.1073 0.1027 0.1508
-2.0010 -1.0002 -1.0001 -0.1073 -0.1027 -0.1508
-1.0003 1.0003 1.0000 0.0257 0.0621 -0.0998
1.0003 -1.0003 -1.0000 -0.0257 -0.0621 0.0998
-6.3247 -2.4834 12.4835 -0.3408 0.8226 -0.4553
10.4939 -2.5981 -7.1215 0.1591 -0.3861 0.9086
-6.4898 -12.8201 5.9786 -0.9014 0.3189 -0.2927
10.4594 5.7787 -5.1111 0.6171 -0.2190 0.7558
11.3584 -1.3944 -3.2188 0.2395 -0.0858 0.9671
6.5215 12.7875 -5.9789 0.9005 -0.3186 0.2960
-5.8457 6.7834 11.5994 0.1877 0.7868 -0.5879
4.8259 2.0224 11.2728 0.2148 0.8954 0.3901
-8.0048 -12.1899 2.1879 -0.8982 0.0225 -0.4391
-4.0597 14.3180 6.5253 0.6663 0.4578 -0.5886
-8.1512 -7.8630 8.8843 -0.6793 0.5213 -0.5165
10.4434 3.1818 -7.0461 0.4777 -0.3672 0.7981
3.4263 -13.3759 6.7609 -0.6647 0.5087 0.5472
